data_1577434
loop_
_publ_author_name
'Moghadasnia, Michael P.'
'Evans, Hayden A.'
'Hippely, Adria S.'
'Sanchez Hernandez, J. Julian'
'Holm, Madilyn G.'
'Ponce, Gemma G.'
'Martin, Hannah R.'
'Mannina, Ronin P.'
'Eckstein, Brian J.'
'Klein, Ryan A.'
'Kumar, Praveen'
'Stern, Charlotte L.'
'Malliakas, Chris'
'Brown, Craig M.'
'McGuirk, C. Michael'

_publ_section_title
;
 Increasing connectivity through self-complementarity enables permanent
 porosity in a halogen-bonded organic framework
;
_journal_name_full 'Chemical Science'
_journal_paper_doi 10.1039/D6SC03191A
_journal_year 2026
_chemical_absolute_configuration ad
_chemical_formula_moiety 'C33 H9 F12 N3 O3, 6[C4H8O2]'
_chemical_formula_sum 'C34.33 H11.67 F12 N3 O3.33'
_chemical_formula_weight 747.38
_space_group_crystal_system triclinic
_space_group_IT_number 1
_space_group_name_Hall 'P 1'
_space_group_name_H-M_alt 'P 1'
_atom_sites_solution_hydrogens geom
_audit_creation_date 2026-03-28
_audit_creation_method
;
Olex2 1.5
(compiled 2026.03.20 svn.r2bc28608 for OlexSys, GUI svn.r7530)
;
_cell_angle_alpha 60.4150(10)
_cell_angle_beta 83.5350(10)
_cell_angle_gamma 76.7930(10)
_cell_formula_units_Z 3
_cell_length_a 11.1200(2)
_cell_length_b 19.7501(2)
_cell_length_c 19.9936(2)
_cell_measurement_reflns_used 124555
_cell_measurement_temperature 100.0(3)
_cell_measurement_theta_max 74.6890
_cell_measurement_theta_min 2.5300
_cell_volume 3717.54(9)
_computing_cell_refinement 'CrysAlisPro 1.171.44.109a (Rigaku OD, 2025)'
_computing_data_collection 'CrysAlisPro system (CCD 44.143a 64-bit (release 16-02-2026))'
_computing_data_reduction 'CrysAlisPro 1.171.44.109a (Rigaku OD, 2025)'
_computing_molecular_graphics 'Olex2 1.5 (Dolomanov et al., 2009)'
_computing_publication_material 'Olex2 1.5 (Dolomanov et al., 2009)'
_computing_structure_refinement 'SHELXL 2018/3 (Sheldrick, 2015)'
_computing_structure_solution 'SHELXT 2018/2 (Sheldrick, 2018)'
_diffrn_ambient_environment N~2~
_diffrn_ambient_temperature 100.0(3)
_diffrn_detector 'Hybrid Pixel Array Detector'
_diffrn_detector_area_resol_mean 10.0000
_diffrn_detector_type HyPix
_diffrn_measured_fraction_theta_full 0.999
_diffrn_measured_fraction_theta_max 0.957
_diffrn_measurement_details
;
List of Runs (angles in degrees, time in seconds):

  # Type    Start    End  Width  t~exp~   \w     \q     \k     \f   Frames
--------------------------------------------------------------------------
  1  \w    -44.00 -16.00   0.50    0.50    --    6.00 130.00-114.51   56
  2  \w    -42.00 -13.00   0.50    0.50    --    6.00 126.00  53.98   58
  3  \w    -12.00  22.00   0.50    0.50    --   22.00 100.00   9.93   68
  4  \w    -13.00  14.00   0.50    0.50    --   22.00 102.00 171.80   54
  5  \w    -12.00  18.00   0.50    0.50    --   22.00 101.00 112.72   60
  6  \w     -3.00  27.00   0.50    0.50    --   30.00  98.00-145.78   60
  7  \w     13.00  42.00   0.50    0.50    --   42.00  91.00 105.06   58
  8  \w     13.00  43.00   0.50    0.50    --   42.00  90.00 155.49   60
  9  \w     14.00  43.00   0.50    0.50    --   42.00  89.00-147.15   58
 10  \w     13.00  42.00   0.50    0.50    --   42.00  91.00  19.21   58
 11  \w     17.00  43.00   0.50    0.50    --   46.00  90.00 -86.30   52
 12  \w   -119.00 -24.00   0.50    0.50    --  -47.13 -77.00 120.00  190
 13  \w   -119.00 -24.00   0.50    0.50    --  -47.13 -77.00 120.00  190
 14  \w     35.00 122.00   0.50    0.50    --   47.13  19.00-180.00  174
 15  \w    -24.00  62.00   0.50    0.50    --   47.13 -57.00  90.00  172
 16  \w     19.00  95.00   0.50    0.50    --   47.13-125.00-150.00  152
 17  \w     25.00 119.00   0.50    0.50    --   47.13  77.00   0.00  188
 18  \w     35.00 122.00   0.50    0.50    --   47.13  19.00   0.00  174
 19  \w     25.00 119.00   0.50    0.50    --   47.13  77.00  60.00  188
 20  \w     35.00 122.00   0.50    0.50    --   47.13  19.00   0.00  174
 21  \w    -26.00  50.00   0.50    0.50    --   47.13 -37.00 -30.00  152
 22  \w     25.00 119.00   0.50    0.50    --   47.13  77.00  90.00  188
 23  \w     25.00 119.00   0.50    0.50    --   47.13  77.00 120.00  188
 24  \w     29.00 122.00   0.50    0.50    --   50.00  74.00 153.17  186
 25  \w     29.00 122.00   0.50    0.50    --   50.00  74.00 -42.64  186
 26  \w     27.00 122.00   0.50    0.50    --   50.00  77.00-107.66  190
 27  \w     29.00 122.00   0.50    0.50    --   50.00  74.00-137.15  186
 28  \w     27.00 122.00   0.50    0.50    --   50.00  77.00   7.16  190
 29  \w     34.00 126.00   0.50    0.50    --   54.00  71.00  13.54  184
 30  \w     32.00 126.00   0.50    0.50    --   54.00  75.00 -32.00  188
 31  \w     33.00 126.00   0.50    0.50    --   54.00  74.00 -78.39  186
 32  \w   -135.00 -39.00   0.50    0.50    --  -62.00 -77.00  74.79  192
 33  \w     40.00 135.00   0.50    0.50    --   62.00  75.00 142.00  190
 34  \w     39.00 135.00   0.50    0.50    --   62.00  77.00 100.98  192
 35  \w   -139.00 -43.00   0.50    0.50    --  -66.00 -76.00  13.58  192
 36  \w     45.00 139.00   0.50    0.50    --   66.00  74.00  60.01  188
 37  \w     44.00 139.00   0.50    0.50    --   66.00  76.00-173.19  190
 38  \w     45.00 139.00   0.50    0.50    --   66.00  72.00 175.94  188
 39  \w     44.00 139.00   0.50    0.50    --   66.00  75.00 159.23  190
 40  \w     44.00 139.00   0.50    0.50    --   66.00  76.00-153.02  190
 41  \w     44.00 139.00   0.50    0.50    --   66.00  75.00 159.23  190
 42  \w     44.00 139.00   0.50    0.50    --   66.00  75.00 176.51  190
 43  \w     44.00 139.00   0.50    0.50    --   66.00  75.00 101.26  190
 44  \w     44.00 139.00   0.50    0.50    --   66.00  75.00 148.86  190
 45  \w     43.00 139.00   0.50    0.50    --   66.00  77.00  23.38  192
 46  \w     44.00 139.00   0.50    0.50    --   66.00  75.00 176.51  190
 47  \w     44.00 139.00   0.50    0.50    --   66.00  76.00-173.19  190
 48  \w     44.00 139.00   0.50    0.50    --   66.00  75.00  43.22  190
 49  \w     44.00 139.00   0.50    0.50    --   66.00  75.00 101.26  190
 50  \w     43.00 139.00   0.50    0.50    --   66.00  77.00-135.17  192
 51  \w   -143.00 -47.00   0.50    0.50    --  -70.00 -77.00-103.93  192
 52  \w   -143.00 -47.00   0.50    0.50    --  -70.00 -76.00 -51.28  192
 53  \w   -143.00 -47.00   0.50    0.50    --  -70.00 -77.00 103.06  192
 54  \w   -143.00 -47.00   0.50    0.50    --  -70.00 -76.00 -75.85  192
 55  \w   -143.00 -50.00   0.50    0.50    --  -70.00 -69.00  26.89  186
 56  \w     48.00 143.00   0.50    0.50    --   70.00  75.00   0.24  190
 57  \w   -146.00 -51.00   0.50    0.50    --  -74.00 -76.00-165.04  190
 58  \w   -146.00 -52.00   0.50    0.50    --  -74.00 -74.00 -30.76  188
 59  \w   -146.00 -53.00   0.50    0.50    --  -74.00 -73.00 -22.74  186
 60  \w   -146.00 -52.00   0.50    0.50    --  -74.00 -75.00-118.92  188
 61  \w   -146.00 -53.00   0.50    0.50    --  -74.00 -73.00 -22.74  186
 62  \w   -146.00 -53.00   0.50    0.50    --  -74.00 -72.00 134.68  186
 63  \w   -146.00 -53.00   0.50    0.50    --  -74.00 -72.00 134.68  186
 64  \w   -146.00 -54.00   0.50    0.50    --  -74.00 -71.00  72.38  184
 65  \w   -146.00 -54.00   0.50    0.50    --  -74.00 -71.00  84.71  184
 66  \w   -146.00 -55.00   0.50    0.50    --  -74.00 -67.00  38.50  182
 67  \w   -146.00 -54.00   0.50    0.50    --  -74.00 -71.00 108.80  184
 68  \w   -146.00 -51.00   0.50    0.50    --  -74.00 -76.00-104.87  190
 69  \w   -146.00 -53.00   0.50    0.50    --  -74.00 -73.00 154.72  186
 70  \w   -146.00 -52.00   0.50    0.50    --  -74.00 -75.00-132.69  188
 71  \w   -146.00 -53.00   0.50    0.50    --  -74.00 -72.00  12.04  186
 72  \w   -151.00 -56.00   0.50    0.50    --  -78.00 -75.00 -71.01  190
 73  \w   -154.00 -62.00   0.50    4.00    --  -82.00 -70.00  43.78  184
 74  \w   -154.00 -61.00   0.50    4.00    --  -82.00 -73.00 -32.94  186
 75  \w   -154.00 -62.00   0.50    4.00    --  -82.00 -70.00  63.67  184
 76  \w    -89.00 -63.00   0.50    4.00    --  -82.00 -70.00  30.47   52
 77  \w    -86.00 -61.00   0.50    4.00    --  -82.00 -73.00  -9.08   50
 78  \w    -87.00 -62.00   0.50    4.00    --  -82.00 -71.00 140.55   50
 79  \w    -87.00 -61.00   0.50    4.00    --  -82.00 -72.00  12.36   52
 80  \w    -87.00 -61.00   0.50    4.00    --  -82.00 -73.00-165.87   52
 81  \w    -92.00 -60.00   0.50    4.00    --  -82.00 -75.00-116.47   64
 82  \w    -92.00 -66.00   0.50    4.00    --  -86.00 -71.00 117.62   52
 83  \w    -98.00 -65.00   0.50    4.00    --  -86.00 -72.00   9.46   66
 84  \w    -90.00 -64.00   0.50    4.00    --  -86.00 -74.00-175.52   52
 85  \w    -90.00 -64.00   0.50    4.00    --  -86.00 -74.00 -43.84   52
 86  \w    -89.00 -64.00   0.50    4.00    --  -86.00 -75.00 172.17   50
 87  \w    -92.00 -66.00   0.50    4.00    --  -86.00 -71.00 111.81   52
 88  \w    -92.00 -66.00   0.50    4.00    --  -86.00 -71.00  29.57   52
 89  \w    -96.00 -70.00   0.50    4.00    --  -90.00 -72.00 141.48   52
 90  \w    -99.00 -69.00   0.50    4.00    --  -90.00 -73.00   5.73   60
 91  \w   -112.00 -67.00   0.50    4.00    --  -90.00 -77.00 -81.33   90
 92  \w    -98.00 -72.00   0.50    4.00    --  -90.00 -70.00  66.12   52
 93  \w   -132.00 -72.00   0.50    4.00    --  -90.00 -64.00  76.89  120
 94  \w    -94.00 -68.00   0.50    4.00    --  -90.00 -76.00-123.16   52
 95  \w    -96.00 -67.00   0.50    4.00    --  -90.00 -77.00 -63.64   58
 96  \w    -95.00 -69.00   0.50    4.00    --  -90.00 -72.00  29.58   52
 97  \w   -103.00 -70.00   0.50    4.00    --  -90.00 -71.00  49.71   66
 98  \w   -102.00 -70.00   0.50    4.00    --  -90.00 -70.00  94.85   64
 99  \w    -98.00 -72.00   0.50    4.00    --  -94.00 -74.00  -2.86   52
100  \w    -97.00 -71.00   0.50    4.00    --  -94.00 -77.00-136.60   52
101  \w   -167.00-123.00   0.50    4.00    --  -94.00 -76.00-167.90   88
102  \w    -98.00 -71.00   0.50    4.00    --  -94.00 -76.00-167.90   54
103  \w   -127.00 -80.00   0.50    4.00    --  -98.00 -65.00 -75.20   94
104  \w   -103.00 -75.00   0.50    4.00    --  -98.00 -76.00-169.98   56
105  \w   -100.00 -75.00   0.50    4.00    --  -98.00 -77.00 177.14   50
106  \w   -165.00-139.00   0.50    4.00    --  -98.00 -77.00 177.14   52
107  \w   -174.00-122.00   0.50    4.00    -- -103.00 -69.00 -27.88  104
108  \w   -130.00 -81.00   0.50    4.00    -- -103.00 -74.00-102.69   98
109  \w   -117.00 -80.00   0.50    4.00    -- -103.00 -76.00 112.46   74
110  \w   -173.00 -80.00   0.50    4.00    -- -103.00 -77.00 150.00  186
111  \w   -155.00-125.00   0.50    4.00    -- -103.00 -76.00 112.46   60
112  \w    -63.00 -30.00   0.50    4.00    -- -103.00  61.00-120.00   66
113  \w   -105.00 -80.00   0.50    4.00    -- -103.00 -77.00 -30.00   50
114  \w   -144.00-118.00   0.50    4.00    -- -103.00 -77.00 -30.00   52
115  \w    -55.00 -30.00   0.50    4.00    -- -103.00 111.00-122.83   50
116  \w   -108.00 -82.00   0.50    4.00    -- -103.00 111.00-122.83   52
117  \w    -61.00 -34.00   0.50    4.00    -- -103.00 145.00 -81.13   54
118  \w   -126.00 -91.00   0.50    4.00    -- -103.00 145.00 -81.13   70
119  \w   -126.00 -82.00   0.50    4.00    -- -103.00 -74.00-119.39   88
120  \w   -173.00-137.00   0.50    4.00    -- -103.00 -74.00-119.39   72
121  \w    -73.00 -47.00   0.50    4.00    -- -103.00 109.00-152.63   52
122  \w   -108.00 -82.00   0.50    4.00    -- -103.00 109.00-152.63   52
123  \w   -126.00 -88.00   0.50    4.00    -- -103.00 144.00  98.78   76
124  \w   -126.00 -43.00   0.50    4.00    -- -103.00 144.00 -20.69  166
125  \w   -114.00 -84.00   0.50    4.00    -- -103.00 -68.00-140.10   60
126  \w   -172.00-128.00   0.50    4.00    -- -103.00 -68.00-140.10   88
127  \w   -107.00 -62.00   0.50    4.00    -- -103.00 105.00 105.81   90
128  \w   -148.00 -80.00   0.50    4.00    -- -103.00 -77.00 -90.00  136
129  \w   -123.00 -80.00   0.50    4.00    -- -103.00 -77.00-150.00   86
130  \w   -161.00 -83.00   0.50    4.00    -- -103.00 -74.00 -74.09  156
131  \w   -129.00 -79.00   0.50    4.00    -- -103.00 -79.00  43.02  100
132  \w   -106.00 -80.00   0.50    4.00    -- -103.00 -76.00 122.01   52
133  \w   -144.00 -80.00   0.50    4.00    -- -103.00 -78.00 170.66  128
134  \w   -153.00 -80.00   0.50    4.00    -- -103.00 -77.00  30.00  146
135  \w   -158.00-122.00   0.50    4.00    -- -103.00 -76.00 122.01   72
136  \w   -131.00 -80.00   0.50    4.00    -- -103.00 -76.00 -85.05  102
137  \w   -106.00 -80.00   0.50    4.00    -- -103.00 -76.00 139.23   52
138  \w   -160.00-135.00   0.50    4.00    -- -103.00 -76.00 139.23   50
139  \w   -122.00 -81.00   0.50    4.00    -- -103.00 -75.00  71.43   82
140  \w   -134.00 -82.00   0.50    4.00    -- -103.00 -73.00-141.52  104
141  \w   -165.00-139.00   0.50    4.00    -- -103.00 -75.00  71.43   52
142  \w   -150.00 -81.00   0.50    4.00    -- -103.00 -75.00  60.19  138
143  \w   -128.00 -81.00   0.50    4.00    -- -103.00 -75.00 105.36   94
144  \w   -105.00 -80.00   0.50    4.00    -- -103.00 -76.00 131.56   50
145  \w   -136.00-110.00   0.50    4.00    -- -103.00 -76.00 131.56   52
146  \w   -172.00 -81.00   0.50    4.00    -- -103.00 -75.00  90.10  182
147  \w   -109.00 -80.00   0.50    4.00    -- -103.00 -78.00 165.87   58
148  \w   -159.00 -81.00   0.50    4.00    -- -103.00 -76.00 100.89  156
149  \w   -109.00 -83.00   0.50    4.00    -- -103.00 -74.00 -40.41   52
150  \w   -123.00 -79.00   0.50    4.00    -- -103.00 -80.00  13.22   88
151  \w   -159.00-120.00   0.50    4.00    -- -103.00 -74.00 -40.41   78
152  \w   -172.00-137.00   0.50    4.00    -- -103.00 -80.00  13.22   70
153  \w   -174.00 -79.00   0.50    4.00    -- -103.00 -80.00  -1.52  190
154  \w   -110.00 -82.00   0.50    4.00    -- -103.00 -72.00-113.22   56
155  \w   -144.00 -80.00   0.50    4.00    -- -103.00 -78.00 160.56  128
156  \w   -172.00 -83.00   0.50    4.00    -- -103.00 -70.00 134.02  178
157  \w   -108.00 -81.00   0.50    4.00    -- -103.00 -82.00  41.49   54
158  \w    -86.00 -37.00   0.50    4.00    -- -103.00 125.00-150.00   98
159  \w   -137.00-111.00   0.50    4.00    -- -103.00 -82.00  41.49   52
160  \w   -106.00 -80.00   0.50    4.00    -- -103.00 -78.00  47.75   52
161  \w   -172.00 -80.00   0.50    4.00    -- -103.00 -77.00 -60.00  184
162  \w   -117.00 -81.00   0.50    4.00    -- -103.00 -77.00  53.31   72
163  \w   -165.00-126.00   0.50    4.00    -- -103.00 -77.00  53.31   78
164  \w   -108.00 -80.00   0.50    4.00    -- -103.00 -76.00  79.42   56
165  \w   -138.00-112.00   0.50    4.00    -- -103.00 -76.00  79.42   52
166  \w    -60.00 -30.00   0.50    4.00    -- -103.00  61.00-180.00   60
167  \w   -122.00 -79.00   0.50    4.00    -- -103.00 -81.00  27.99   86
168  \w   -107.00 -82.00   0.50    4.00    -- -103.00 -74.00 -50.29   50
169  \w   -115.00 -81.00   0.50    4.00    -- -103.00 -77.00  66.76   68
170  \w   -167.00-132.00   0.50    4.00    -- -103.00 -74.00 -50.29   70
171  \w   -174.00-123.00   0.50    4.00    -- -103.00 -77.00  66.76  102
172  \w   -113.00 -86.00   0.50    4.00    -- -103.00 -69.00 -27.88   54
173  \w     45.00 103.00   0.50    4.00    --  109.25-125.00 120.00  116
174  \w    108.00 178.00   0.50    4.00    --  109.25  77.00 150.00  140
175  \w     78.00 110.00   0.50    4.00    --  109.25-125.00  30.00   64
176  \w     39.00  64.00   0.50    4.00    --  109.25-125.00  30.00   50
177  \w     37.00 106.00   0.50    4.00    --  109.25 -94.00 -90.00  138
178  \w     37.00 103.00   0.50    4.00    --  109.25 -94.00-180.00  132
179  \w     95.00 164.00   0.50    4.00    --  109.25  77.00 -60.00  138
180  \w     38.00  86.00   0.50    4.00    --  109.25 -77.00 -30.00   96
181  \w     37.00 105.00   0.50    4.00    --  109.25-125.00-180.00  136
182  \w     50.00  84.00   0.50    4.00    --  109.25 -77.00  30.00   68
183  \w     40.00  87.00   0.50    4.00    --  109.25 -77.00 -90.00   94
184  \w     37.00 102.00   0.50    4.00    --  109.25 -77.00-180.00  130
185  \w     40.00 108.00   0.50    4.00    --  109.25-125.00 150.00  136
186  \w     50.00  75.00   0.50    4.00    --  109.25 -61.00 -30.00   50
187  \w     87.00 160.00   0.50    4.00    --  109.25  77.00 -30.00  146
188  \w     37.00  74.00   0.50    4.00    --  109.25 -61.00  60.00   74
189  \w     55.00 106.00   0.50    4.00    --  109.25-125.00  60.00  102
190  \w     69.00 101.00   0.50    4.00    --  109.25 -94.00-120.00   64
191  \w     37.00 109.00   0.50    4.00    --  109.25-125.00   0.00  144
192  \w     76.00 106.00   0.50    4.00    --  109.25 -94.00  60.00   60
193  \w     89.00 158.00   0.50    4.00    --  109.25  77.00-150.00  138
194  \w     89.00 177.00   0.50    4.00    --  109.25  77.00-180.00  176
195  \w     38.00  72.00   0.50    4.00    --  109.25 -61.00 -90.00   68
;
_diffrn_measurement_device 'four-circle diffractometer'
_diffrn_measurement_device_type 'XtaLAB Synergy R, DW system, HyPix'
_diffrn_measurement_method '\w scans'
_diffrn_orient_matrix_type 'CrysAlisPro convention (1999,Acta A55,543-557)'
_diffrn_orient_matrix_UB_11 0.0113442000
_diffrn_orient_matrix_UB_12 -0.0692751000
_diffrn_orient_matrix_UB_13 0.0831334000
_diffrn_orient_matrix_UB_21 -0.0374203000
_diffrn_orient_matrix_UB_22 0.0597741000
_diffrn_orient_matrix_UB_23 0.0306178000
_diffrn_orient_matrix_UB_31 -0.1368268000
_diffrn_orient_matrix_UB_32 -0.0030403000
_diffrn_orient_matrix_UB_33 -0.0015041000
_diffrn_radiation_monochromator mirror
_diffrn_radiation_probe x-ray
_diffrn_radiation_type 'Cu K\a'
_diffrn_radiation_wavelength 1.54184
_diffrn_reflns_av_R_equivalents 0.0656
_diffrn_reflns_av_unetI/netI 0.0238
_diffrn_reflns_Laue_measured_fraction_full 0.999
_diffrn_reflns_Laue_measured_fraction_max 0.957
_diffrn_reflns_limit_h_max 11
_diffrn_reflns_limit_h_min -13
_diffrn_reflns_limit_k_max 24
_diffrn_reflns_limit_k_min -24
_diffrn_reflns_limit_l_max 25
_diffrn_reflns_limit_l_min -24
_diffrn_reflns_number 295627
_diffrn_reflns_point_group_measured_fraction_full 0.974
_diffrn_reflns_point_group_measured_fraction_max 0.912
_diffrn_reflns_theta_full 67.684
_diffrn_reflns_theta_max 80.392
_diffrn_reflns_theta_min 2.541
_diffrn_source 'Rotating-anode X-ray tube'
_diffrn_source_type 'Rigaku (Cu) X-ray Source'
_exptl_absorpt_coefficient_mu 0.856
_exptl_absorpt_correction_T_max 1.000
_exptl_absorpt_correction_T_min 0.209
_exptl_absorpt_correction_type gaussian
_exptl_absorpt_process_details
;
CrysAlisPro 1.171.44.109a (Rigaku Oxford Diffraction, 2025)
Numerical absorption correction based on gaussian integration over
a multifaceted crystal model
Empirical absorption correction using spherical harmonics,
implemented in SCALE3 ABSPACK scaling algorithm.
;
_exptl_crystal_colour colourless
_exptl_crystal_colour_primary colourless
_exptl_crystal_density_diffrn 1.002
_exptl_crystal_description irregular
_exptl_crystal_F_000 1120
_exptl_crystal_size_max 0.403
_exptl_crystal_size_mid 0.336
_exptl_crystal_size_min 0.243
_refine_diff_density_max 0.466
_refine_diff_density_min -0.603
_refine_diff_density_rms 0.129
_refine_ls_abs_structure_details
;
 Refined as an inversion twin.
;
_refine_ls_abs_structure_Flack 0.54(10)
_refine_ls_extinction_method none
_refine_ls_goodness_of_fit_ref 1.158
_refine_ls_hydrogen_treatment constr
_refine_ls_matrix_type full
_refine_ls_number_parameters 1361
_refine_ls_number_reflns 29719
_refine_ls_number_restraints 33
_refine_ls_restrained_S_all 1.158
_refine_ls_R_factor_all 0.0993
_refine_ls_R_factor_gt 0.0908
_refine_ls_shift/su_max 0.003
_refine_ls_shift/su_mean 0.000
_refine_ls_structure_factor_coef Fsqd
_refine_ls_weighting_details 'w=1/[\s^2^(Fo^2^)+(0.2000P)^2^] where P=(Fo^2^+2Fc^2^)/3'
_refine_ls_weighting_scheme calc
_refine_ls_wR_factor_gt 0.2567
_refine_ls_wR_factor_ref 0.2689
_reflns_Friedel_coverage 0.905
_reflns_Friedel_fraction_full 0.949
_reflns_Friedel_fraction_max 0.866
_reflns_number_gt 24175
_reflns_number_total 29719
_reflns_threshold_expression 'I > 2\s(I)'
_cod_data_source_file d6sc03191a3.cif
_cod_data_source_block B3TFOx-I
_cod_database_code 1577434
_shelx_shelxl_version_number 2018/3
_chemical_oxdiff_formula 'C33 H9 F12 O3 N3'
_shelx_space_group_comment
;
The symmetry employed for this shelxl refinement is uniquely defined
by the following loop, which should always be used as a source of
symmetry information in preference to the above space-group names.
They are only intended as comments.
;
_cell_oxdiff_angle_alpha 60.4145(10)
_cell_oxdiff_angle_beta 83.5353(11)
_cell_oxdiff_angle_gamma 76.7925(13)
_cell_oxdiff_length_a 11.1200(2)
_cell_oxdiff_length_b 19.7501(2)
_cell_oxdiff_length_c 19.99359(16)
_cell_oxdiff_measurement_reflns_used 124555
_cell_oxdiff_volume 3717.50(9)
_diffrn_oxdiff_digest_od_ed
;

;
_diffrn_oxdiff_measurement_exp_name B3TFOx-run3.par
_olex2_refinement_description
;
1. Twinned data refinement
 Scales: 0.46(10)
 0.54(10)
2. Fixed Uiso
 At 1.2 times of:
  All C(H) groups
3. Rigid body (RIGU) restrains
 C13, O1, C15, N1, C14
 with sigma for 1-2 distances of 0.002 and sigma for 1-3 distances of 0.002
4.a Aromatic/amide H refined with riding coordinates:
 C1(H1), C3(H3), C5(H5), C15(H15), C14(H14), C23(H23), C24(H24), C32(H32),
 C33(H33), C34(H34), C36(H36), C38(H38), C47(H47), C48(H48), C56(H56), C57(H57),
  C65(H65), C66(H66), C67(H67), C69(H69), C71(H71), C80(H80), C81(H81),
 C89(H89), C90(H90), C98(H98), C99(H99)
4.b Fitted pentagon refined as free rotating group:
 C13(O1,C15,N1,C14), C79(C80,N8,C81,O8)
;
_smtbx_masks_special_details
;
A solvent mask was calculated and 861 electrons were 
found in a volume of 1880\%A^3^ in 1 void per unit cell. 
This is consistent with the presence of 
18 C4H8O per Asym. Unit which account
for 48 electrons per unit cell.
;
_smtbx_masks_void_probe_radius 1.2
_smtbx_masks_void_truncation_radius 1.2
_olex2_submission_special_instructions 'No special instructions were received'
_oxdiff_exptl_absorpt_empirical_details
;
Empirical correction (ABSPACK) includes:
- Absorption correction using spherical harmonics
- Frame scaling
;
_oxdiff_exptl_absorpt_empirical_full_max 5.132
_oxdiff_exptl_absorpt_empirical_full_min 0.383

loop_
_space_group_symop_operation_xyz
'x, y, z'

loop_
_atom_site_label
_atom_site_type_symbol
_atom_site_fract_x
_atom_site_fract_y
_atom_site_fract_z
_atom_site_U_iso_or_equiv
_atom_site_adp_type
_atom_site_occupancy
_atom_site_site_symmetry_order
_atom_site_calc_flag
_atom_site_refinement_flags_posn
_atom_site_refinement_flags_adp
_atom_site_refinement_flags_occupancy
_atom_site_disorder_assembly
_atom_site_disorder_group
F1 F 1.1176(4) -0.22280(19) 0.6796(2) 0.0804(9) Uani 1 1 d . . . . .
F2 F 0.8518(4) 0.00085(19) 0.49907(18) 0.0747(8) Uani 1 1 d . . . . .
F3 F 0.8495(5) -0.0659(3) 0.4161(2) 0.0997(13) Uani 1 1 d . . . . .
F4 F 1.1142(5) -0.2960(3) 0.6013(3) 0.1001(14) Uani 1 1 d . . . . .
F5 F 1.1438(4) -0.2238(2) 0.8472(2) 0.0858(10) Uani 1 1 d . . . . .
F6 F 1.1451(4) -0.2974(2) 1.0003(2) 0.1017(14) Uani 1 1 d . . . . .
F7 F 0.8638(6) -0.0768(2) 1.0010(2) 0.1040(15) Uani 1 1 d . . . . .
F8 F 0.8669(3) -0.00252(18) 0.84900(17) 0.0700(7) Uani 1 1 d . . . . .
F9 F 1.1505(3) 0.12777(15) 0.49331(16) 0.0623(7) Uani 1 1 d . . . . .
F10 F 1.1550(3) 0.27844(18) 0.41552(19) 0.0736(8) Uani 1 1 d . . . . .
F11 F 0.9128(4) 0.31941(16) 0.60962(18) 0.0709(8) Uani 1 1 d . . . . .
F12 F 0.9046(3) 0.16838(15) 0.68516(15) 0.0655(7) Uani 1 1 d . . . . .
O2 O 0.9582(8) -0.2016(4) 1.1326(3) 0.121(2) Uani 1 1 d . . . . .
O3 O 1.0727(5) 0.4272(2) 0.3968(3) 0.0812(11) Uani 1 1 d . . . . .
N2 N 1.0474(7) -0.3236(4) 1.2081(3) 0.0924(17) Uani 1 1 d . . . . .
N3 N 1.0173(6) 0.5187(3) 0.4311(4) 0.0843(14) Uani 1 1 d . . . . .
C1 C 0.9923(6) -0.1046(2) 0.7176(3) 0.0615(12) Uani 1 1 d . . . . .
H1 H 0.978502 -0.157383 0.745562 0.074 Uiso 1 1 calc R U . . .
C2 C 0.9949(5) -0.0632(3) 0.6354(2) 0.0544(10) Uani 1 1 d . . . . .
C3 C 1.0059(5) 0.0155(3) 0.5948(3) 0.0556(10) Uani 1 1 d . . . . .
H3 H 1.003735 0.043416 0.540202 0.067 Uiso 1 1 calc R U . . .
C4 C 1.0200(5) 0.0520(2) 0.6358(2) 0.0514(9) Uani 1 1 d . . . . .
C5 C 1.0234(5) 0.0129(3) 0.7151(3) 0.0596(11) Uani 1 1 d . . . . .
H5 H 1.034383 0.039453 0.742069 0.072 Uiso 1 1 calc R U . . .
C6 C 1.0106(5) -0.0645(3) 0.7541(3) 0.0577(10) Uani 1 1 d . . . . .
C7 C 0.9912(6) -0.1074(3) 0.5931(3) 0.0648(13) Uani 1 1 d . . . . .
C8 C 1.0472(8) -0.1829(4) 0.6148(4) 0.0822(18) Uani 1 1 d . . . . .
C9 C 1.0545(7) -0.2239(4) 0.5730(5) 0.087(2) Uani 1 1 d . . . . .
C10 C 0.9895(8) -0.1855(5) 0.5030(4) 0.092(2) Uani 1 1 d . . . . .
C11 C 0.9267(8) -0.1104(5) 0.4832(4) 0.091(2) Uani 1 1 d . . . . .
C12 C 0.9208(6) -0.0717(4) 0.5253(3) 0.0709(13) Uani 1 1 d . . . . .
C13 C 0.9884(6) -0.2207(3) 0.4580(3) 0.118(3) Uani 1 1 d G . . . .
O1 O 1.0392(6) -0.3020(3) 0.4819(3) 0.132(2) Uani 1 1 d G . . . .
C15 C 1.0219(6) -0.3169(3) 0.4214(3) 0.112(2) Uani 1 1 d G . . . .
H15 H 1.047044 -0.366473 0.421840 0.134 Uiso 1 1 calc R U . . .
N1 N 0.9605(6) -0.2448(3) 0.3601(3) 0.116(2) Uani 1 1 d G . . . .
C14 C 0.9398(6) -0.1853(3) 0.3828(3) 0.129(3) Uani 1 1 d G . . . .
H14 H 0.900341 -0.131344 0.352810 0.154 Uiso 1 1 calc R U . . .
C16 C 1.0071(6) -0.1084(3) 0.8414(3) 0.0654(13) Uani 1 1 d . . . . .
C17 C 1.0716(7) -0.1845(3) 0.8835(3) 0.0714(14) Uani 1 1 d . . . . .
C18 C 1.0770(6) -0.2298(3) 0.9610(3) 0.0686(13) Uani 1 1 d . . . . .
C19 C 1.0149(7) -0.1958(4) 1.0059(3) 0.0780(16) Uani 1 1 d . . . . .
C20 C 0.9377(8) -0.1121(3) 0.9607(3) 0.0789(18) Uani 1 1 d . . . . .
C21 C 0.9391(6) -0.0750(3) 0.8864(3) 0.0681(13) Uani 1 1 d . . . . .
C22 C 1.0159(9) -0.2395(5) 1.0907(3) 0.093(2) Uani 1 1 d . . . . .
C23 C 1.0547(7) -0.3063(4) 1.1374(3) 0.0860(19) Uani 1 1 d . . . . .
H23 H 1.089827 -0.345595 1.122582 0.103 Uiso 1 1 calc R U . . .
C24 C 0.9884(11) -0.2596(5) 1.2089(4) 0.109(3) Uani 1 1 d . . . . .
H24 H 0.968870 -0.253042 1.253141 0.130 Uiso 1 1 calc R U . . .
C25 C 1.0256(4) 0.1408(3) 0.5935(2) 0.0498(9) Uani 1 1 d . . . . .
C26 C 1.0874(5) 0.1748(3) 0.5230(2) 0.0559(10) Uani 1 1 d . . . . .
C27 C 1.0945(5) 0.2527(3) 0.4816(3) 0.0582(10) Uani 1 1 d . . . . .
C28 C 1.0315(6) 0.3066(2) 0.5091(3) 0.0601(11) Uani 1 1 d . . . . .
C29 C 0.9769(5) 0.2732(3) 0.5771(3) 0.0554(10) Uani 1 1 d . . . . .
C30 C 0.9706(5) 0.1919(3) 0.6195(2) 0.0548(10) Uani 1 1 d . . . . .
C31 C 1.0321(7) 0.3901(3) 0.4707(3) 0.0771(16) Uani 1 1 d . . . . .
C32 C 1.0005(7) 0.4438(3) 0.4913(3) 0.0792(17) Uani 1 1 d . . . . .
H32 H 0.969663 0.434274 0.540837 0.095 Uiso 1 1 calc R U . . .
C33 C 1.0610(7) 0.5074(3) 0.3751(3) 0.0782(17) Uani 1 1 d . . . . .
H33 H 1.082304 0.547211 0.326277 0.094 Uiso 1 1 calc R U . . .
F13 F 0.8022(3) 0.41168(17) 0.38510(16) 0.0645(7) Uani 1 1 d . . . . .
F14 F 0.7950(4) 0.25887(18) 0.4643(2) 0.0751(9) Uani 1 1 d . . . . .
F15 F 0.5301(4) 0.3046(2) 0.64410(18) 0.0794(9) Uani 1 1 d . . . . .
F16 F 0.5287(3) 0.45751(16) 0.56485(17) 0.0670(7) Uani 1 1 d . . . . .
F17 F 0.8339(4) 0.58437(19) 0.21758(18) 0.0771(9) Uani 1 1 d . . . . .
F18 F 0.8302(4) 0.6601(2) 0.06587(17) 0.0815(9) Uani 1 1 d . . . . .
F19 F 0.5409(4) 0.87628(19) 0.06657(16) 0.0849(10) Uani 1 1 d . . . . .
F20 F 0.5394(3) 0.79862(17) 0.21715(16) 0.0673(7) Uani 1 1 d . . . . .
F21 F 0.8449(3) 0.57866(17) 0.56445(17) 0.0696(8) Uani 1 1 d . . . . .
F22 F 0.8416(3) 0.6554(2) 0.64235(18) 0.0724(8) Uani 1 1 d . . . . .
F23 F 0.5779(3) 0.87903(17) 0.4653(2) 0.0703(8) Uani 1 1 d . . . . .
F24 F 0.5719(3) 0.80587(17) 0.38510(15) 0.0677(7) Uani 1 1 d . . . . .
O4 O 0.7079(4) 0.1365(2) 0.5857(3) 0.0805(11) Uani 1 1 d . . . . .
O5 O 0.6346(6) 0.8881(3) -0.0720(2) 0.0907(15) Uani 1 1 d . . . . .
O6 O 0.7456(5) 0.7749(3) 0.6736(3) 0.0860(14) Uani 1 1 d . . . . .
N4 N 0.6445(6) 0.0726(3) 0.6992(3) 0.0768(14) Uani 1 1 d . . . . .
N5 N 0.7280(8) 0.8425(4) -0.1490(3) 0.103(2) Uani 1 1 d . . . . .
N6 N 0.6743(5) 0.8984(4) 0.6418(3) 0.0797(15) Uani 1 1 d . . . . .
C34 C 0.6763(5) 0.5657(3) 0.3488(2) 0.0554(10) Uani 1 1 d . . . . .
H34 H 0.666413 0.539402 0.321333 0.067 Uiso 1 1 calc R U . . .
C35 C 0.6876(6) 0.6471(3) 0.3074(2) 0.0635(13) Uani 1 1 d . . . . .
C36 C 0.6976(5) 0.6860(3) 0.3491(2) 0.0568(10) Uani 1 1 d . . . . .
H36 H 0.705733 0.740057 0.321909 0.068 Uiso 1 1 calc R U . . .
C37 C 0.6960(5) 0.6475(2) 0.4282(2) 0.0533(10) Uani 1 1 d . . . . .
C38 C 0.6864(5) 0.5671(2) 0.4675(2) 0.0505(9) Uani 1 1 d . . . . .
H38 H 0.684352 0.540524 0.522093 0.061 Uiso 1 1 calc R U . . .
C39 C 0.6795(5) 0.5243(2) 0.4291(3) 0.0570(11) Uani 1 1 d . . . . .
C40 C 0.6658(6) 0.4427(2) 0.4715(3) 0.0589(12) Uani 1 1 d . . . . .
C41 C 0.6002(5) 0.4102(2) 0.5379(3) 0.0570(11) Uani 1 1 d . . . . .
C42 C 0.6008(6) 0.3277(2) 0.5809(3) 0.0591(11) Uani 1 1 d . . . . .
C43 C 0.6670(5) 0.2751(3) 0.5555(3) 0.0600(11) Uani 1 1 d . . . . .
C44 C 0.7361(6) 0.3067(3) 0.4882(3) 0.0651(13) Uani 1 1 d . . . . .
C45 C 0.7275(5) 0.3873(2) 0.4486(2) 0.0553(11) Uani 1 1 d . . . . .
C46 C 0.6643(7) 0.1899(3) 0.6071(4) 0.084(2) Uani 1 1 d . . . . .
C47 C 0.6280(6) 0.1520(2) 0.6746(3) 0.0733(17) Uani 1 1 d . . . . .
H47 H 0.592693 0.175854 0.705381 0.088 Uiso 1 1 calc R U . . .
C48 C 0.7003(6) 0.0618(3) 0.6420(4) 0.0763(17) Uani 1 1 d . . . . .
H48 H 0.728482 0.013258 0.640759 0.092 Uiso 1 1 calc R U . . .
C49 C 0.6864(5) 0.6882(3) 0.2242(2) 0.0565(11) Uani 1 1 d . . . . .
C50 C 0.7543(5) 0.6565(3) 0.1817(3) 0.0592(11) Uani 1 1 d . . . . .
C51 C 0.7571(5) 0.6987(3) 0.0993(3) 0.0612(11) Uani 1 1 d . . . . .
C52 C 0.6871(6) 0.7702(3) 0.0591(2) 0.0691(14) Uani 1 1 d . . . . .
C53 C 0.6138(5) 0.8053(2) 0.0996(2) 0.0549(10) Uani 1 1 d . . . . .
C54 C 0.6215(6) 0.7628(3) 0.1813(2) 0.0618(12) Uani 1 1 d . . . . .
C55 C 0.6915(8) 0.8058(6) -0.0260(4) 0.112(4) Uani 1 1 d . . . . .
C56 C 0.7332(7) 0.7859(3) -0.0710(3) 0.0724(17) Uani 1 1 d . . . . .
H56 H 0.770385 0.731923 -0.055006 0.087 Uiso 1 1 calc R U . . .
C57 C 0.6585(8) 0.9039(5) -0.1486(3) 0.089(2) Uani 1 1 d . . . . .
H57 H 0.627889 0.952434 -0.193036 0.107 Uiso 1 1 calc R U . . .
C58 C 0.7074(5) 0.6876(3) 0.4712(3) 0.0595(11) Uani 1 1 d . . . . .
C59 C 0.7723(5) 0.6519(2) 0.5398(2) 0.0565(11) Uani 1 1 d . . . . .
C60 C 0.7732(6) 0.6934(4) 0.5813(3) 0.0697(14) Uani 1 1 d . . . . .
C61 C 0.7113(6) 0.7657(3) 0.5594(3) 0.0614(12) Uani 1 1 d . . . . .
C62 C 0.6436(5) 0.8056(3) 0.4874(3) 0.0633(12) Uani 1 1 d . . . . .
C63 C 0.6454(5) 0.7660(3) 0.4487(2) 0.0519(9) Uani 1 1 d . . . . .
C64 C 0.7058(7) 0.8073(5) 0.6058(5) 0.094(2) Uani 1 1 d . . . . .
C65 C 0.6628(5) 0.8808(4) 0.5855(4) 0.0725(15) Uani 1 1 d . . . . .
H65 H 0.627042 0.918657 0.536575 0.087 Uiso 1 1 calc R U . . .
C66 C 0.7290(6) 0.8306(3) 0.6986(4) 0.0706(14) Uani 1 1 d . . . . .
H66 H 0.752492 0.821659 0.746993 0.085 Uiso 1 1 calc R U . . .
F25 F 0.4693(3) 0.74941(15) 0.68501(16) 0.0652(7) Uani 1 1 d . . . . .
F26 F 0.4605(4) 0.67272(16) 0.61033(17) 0.0719(8) Uani 1 1 d . . . . .
F27 F 0.2179(4) 0.9079(2) 0.41407(18) 0.0800(9) Uani 1 1 d . . . . .
F28 F 0.2228(3) 0.98119(16) 0.49268(15) 0.0621(6) Uani 1 1 d . . . . .
F29 F 0.5223(4) 1.1015(2) 0.49929(19) 0.0821(10) Uani 1 1 d . . . . .
F30 F 0.5218(4) 1.2533(2) 0.4171(3) 0.0943(12) Uani 1 1 d . . . . .
F31 F 0.2563(4) 1.2957(2) 0.6030(3) 0.0887(11) Uani 1 1 d . . . . .
F32 F 0.2544(4) 1.1461(2) 0.6797(2) 0.0789(9) Uani 1 1 d . . . . .
F33 F 0.5056(4) 0.75554(17) 0.84808(17) 0.0768(9) Uani 1 1 d . . . . .
F34 F 0.5060(5) 0.6791(2) 1.0022(2) 0.0904(11) Uani 1 1 d . . . . .
F35 F 0.2282(4) 0.9003(3) 0.9987(2) 0.1007(13) Uani 1 1 d . . . . .
F36 F 0.2293(4) 0.9779(2) 0.8463(2) 0.0793(9) Uani 1 1 d . . . . .
O9 O 0.4130(9) 0.6703(5) 1.1303(3) 0.131(3) Uani 1 1 d . . . . .
O10 O 0.3011(6) 0.7774(3) 0.3962(3) 0.0992(16) Uani 1 1 d . . . . .
N9 N 0.3310(8) 0.7160(4) 1.2104(3) 0.101(2) Uani 1 1 d . . . . .
N10 N 0.3503(9) 0.6539(4) 0.4312(4) 0.105(2) Uani 1 1 d . . . . .
C67 C 0.3838(5) 0.9881(2) 0.7163(3) 0.0565(10) Uani 1 1 d . . . . .
H67 H 0.400796 1.012744 0.743706 0.068 Uiso 1 1 calc R U . . .
C68 C 0.3651(5) 0.9119(3) 0.7547(3) 0.0578(10) Uani 1 1 d . . . . .
C69 C 0.3505(5) 0.8735(3) 0.7154(2) 0.0561(10) Uani 1 1 d . . . . .
H69 H 0.339272 0.820132 0.742430 0.067 Uiso 1 1 calc R U . . .
C70 C 0.3525(5) 0.9147(3) 0.6344(2) 0.0531(10) Uani 1 1 d . . . . .
C71 C 0.3668(5) 0.9905(3) 0.5954(3) 0.0548(10) Uani 1 1 d . . . . .
H71 H 0.369469 1.017295 0.540766 0.066 Uiso 1 1 calc R U . . .
C72 C 0.3777(5) 1.0294(3) 0.6359(2) 0.0532(9) Uani 1 1 d . . . . .
C73 C 0.3829(5) 1.1156(3) 0.5931(3) 0.0595(11) Uani 1 1 d . . . . .
C74 C 0.3204(8) 1.1699(4) 0.6176(6) 0.094(3) Uani 1 1 d . . . . .
C75 C 0.3236(6) 1.2521(3) 0.5719(5) 0.084(2) Uani 1 1 d . . . . .
C76 C 0.3874(8) 1.2833(3) 0.5004(3) 0.087(2) Uani 1 1 d . . . . .
C77 C 0.4529(8) 1.2257(4) 0.4824(4) 0.0881(19) Uani 1 1 d . . . . .
C78 C 0.4513(7) 1.1503(3) 0.5203(4) 0.0762(15) Uani 1 1 d . . . . .
C79 C 0.3807(6) 1.36551(17) 0.4597(4) 0.144(6) Uani 1 1 d G . . . .
C80 C 0.4302(6) 1.4052(3) 0.3847(4) 0.121(4) Uani 1 1 d G . . . .
H80 H 0.469757 1.381049 0.354874 0.146 Uiso 1 1 calc R U . . .
N8 N 0.4103(6) 1.4872(2) 0.3622(3) 0.115(3) Uani 1 1 d G . . . .
C81 C 0.3485(6) 1.49830(18) 0.4232(3) 0.109(3) Uani 1 1 d G . . . .
H81 H 0.323707 1.547411 0.423683 0.131 Uiso 1 1 calc R U . . .
O8 O 0.3302(6) 1.4231(2) 0.4835(3) 0.176(5) Uani 1 1 d G . . . .
C82 C 0.3654(6) 0.8676(3) 0.8425(3) 0.0655(12) Uani 1 1 d . . . . .
C83 C 0.3004(6) 0.9029(3) 0.8838(3) 0.0671(13) Uani 1 1 d . . . . .
C84 C 0.2953(7) 0.8690(4) 0.9597(3) 0.0733(15) Uani 1 1 d . . . . .
C85 C 0.3589(7) 0.7915(5) 1.0060(3) 0.084(2) Uani 1 1 d . . . . .
C86 C 0.4314(7) 0.7559(4) 0.9602(3) 0.0760(16) Uani 1 1 d . . . . .
C87 C 0.4361(6) 0.7890(3) 0.8857(3) 0.0644(12) Uani 1 1 d . . . . .
C88 C 0.3628(11) 0.7428(7) 1.0888(3) 0.126(4) Uani 1 1 d . . . . .
C89 C 0.3110(7) 0.7726(4) 1.1378(3) 0.0790(16) Uani 1 1 d . . . . .
H89 H 0.267684 0.825582 1.121819 0.095 Uiso 1 1 calc R U . . .
C90 C 0.3959(9) 0.6498(5) 1.2094(3) 0.098(2) Uani 1 1 d . . . . .
H90 H 0.424540 0.599680 1.252731 0.118 Uiso 1 1 calc R U . . .
C91 C 0.3485(4) 0.8680(2) 0.5922(2) 0.0470(9) Uani 1 1 d . . . . .
C92 C 0.2856(5) 0.9037(3) 0.5232(3) 0.0547(10) Uani 1 1 d . . . . .
C93 C 0.2776(5) 0.8683(3) 0.4820(3) 0.0540(9) Uani 1 1 d . . . . .
C94 C 0.3429(5) 0.7842(3) 0.5099(3) 0.0576(11) Uani 1 1 d . . . . .
C95 C 0.3945(5) 0.7517(3) 0.5772(3) 0.0591(11) Uani 1 1 d . . . . .
C96 C 0.4066(5) 0.7887(2) 0.6197(2) 0.0543(10) Uani 1 1 d . . . . .
C97 C 0.3339(6) 0.7460(4) 0.4676(3) 0.0722(15) Uani 1 1 d . . . . .
C98 C 0.3711(6) 0.6707(4) 0.4881(3) 0.0705(14) Uani 1 1 d . . . . .
H98 H 0.408114 0.631914 0.536393 0.085 Uiso 1 1 calc R U . . .
C99 C 0.3104(7) 0.7221(3) 0.3727(3) 0.0752(16) Uani 1 1 d . . . . .
H99 H 0.291281 0.731933 0.323121 0.090 Uiso 1 1 calc R U . . .

loop_
_atom_site_aniso_label
_atom_site_aniso_U_11
_atom_site_aniso_U_22
_atom_site_aniso_U_33
_atom_site_aniso_U_23
_atom_site_aniso_U_13
_atom_site_aniso_U_12
F1 0.102(3) 0.0528(15) 0.090(2) -0.0360(16) 0.0186(19) -0.0273(16)
F2 0.107(2) 0.0663(17) 0.0615(16) -0.0364(14) -0.0079(15) -0.0194(16)
F3 0.152(4) 0.115(3) 0.076(2) -0.068(2) 0.004(2) -0.057(3)
F4 0.147(4) 0.080(2) 0.102(3) -0.065(2) 0.044(3) -0.045(2)
F5 0.104(3) 0.0570(16) 0.078(2) -0.0195(15) 0.0106(18) -0.0209(16)
F6 0.103(3) 0.0645(19) 0.087(2) 0.0098(18) -0.032(2) -0.0210(18)
F7 0.186(5) 0.082(2) 0.0525(16) -0.0297(16) 0.018(2) -0.057(3)
F8 0.099(2) 0.0555(14) 0.0556(14) -0.0258(12) -0.0063(14) -0.0152(14)
F9 0.0850(19) 0.0477(12) 0.0540(13) -0.0274(10) 0.0095(12) -0.0109(12)
F10 0.093(2) 0.0517(14) 0.0668(16) -0.0186(12) 0.0037(15) -0.0246(14)
F11 0.108(2) 0.0445(12) 0.0680(16) -0.0316(12) 0.0060(15) -0.0210(14)
F12 0.104(2) 0.0462(12) 0.0503(13) -0.0262(10) 0.0007(13) -0.0160(13)
O2 0.173(6) 0.106(4) 0.070(3) -0.010(3) -0.025(3) -0.064(4)
O3 0.109(3) 0.0538(19) 0.078(2) -0.0281(18) -0.009(2) -0.017(2)
N2 0.127(5) 0.087(4) 0.064(3) -0.032(3) 0.008(3) -0.041(4)
N3 0.094(4) 0.067(3) 0.083(3) -0.024(3) -0.004(3) -0.028(3)
C1 0.102(4) 0.0394(19) 0.048(2) -0.0221(17) 0.008(2) -0.024(2)
C2 0.083(3) 0.052(2) 0.0368(17) -0.0257(16) -0.0039(17) -0.016(2)
C3 0.065(3) 0.058(2) 0.055(2) -0.0307(19) -0.0012(19) -0.023(2)
C4 0.077(3) 0.0414(18) 0.0382(17) -0.0200(15) -0.0031(17) -0.0120(18)
C5 0.088(3) 0.049(2) 0.048(2) -0.0241(18) -0.004(2) -0.022(2)
C6 0.064(3) 0.057(2) 0.058(2) -0.031(2) -0.0032(19) -0.012(2)
C7 0.107(4) 0.054(2) 0.055(2) -0.035(2) 0.015(2) -0.042(2)
C8 0.113(5) 0.076(4) 0.084(4) -0.054(3) 0.030(4) -0.047(4)
C9 0.093(4) 0.077(3) 0.138(6) -0.087(4) 0.042(4) -0.040(3)
C10 0.149(7) 0.108(5) 0.075(3) -0.072(4) 0.054(4) -0.087(5)
C11 0.136(6) 0.102(5) 0.083(4) -0.068(4) 0.040(4) -0.073(4)
C12 0.084(4) 0.074(3) 0.062(3) -0.033(2) 0.004(2) -0.030(3)
C13 0.128(6) 0.155(6) 0.163(6) -0.134(5) 0.088(5) -0.100(5)
O1 0.190(6) 0.167(5) 0.130(4) -0.123(4) 0.070(4) -0.111(4)
C15 0.144(7) 0.144(5) 0.121(5) -0.110(4) 0.046(4) -0.077(5)
N1 0.134(6) 0.126(4) 0.162(6) -0.119(4) 0.039(4) -0.059(4)
C14 0.166(8) 0.156(6) 0.163(6) -0.138(5) 0.067(5) -0.098(5)
C16 0.097(4) 0.043(2) 0.056(2) -0.0238(19) -0.001(2) -0.013(2)
C17 0.109(4) 0.040(2) 0.051(2) -0.0061(18) -0.010(2) -0.024(2)
C18 0.101(4) 0.049(2) 0.042(2) -0.0115(18) 0.001(2) -0.017(2)
C19 0.092(4) 0.070(3) 0.063(3) -0.014(2) -0.020(3) -0.034(3)
C20 0.143(6) 0.058(3) 0.041(2) -0.0169(19) 0.000(3) -0.047(3)
C21 0.101(4) 0.062(3) 0.058(3) -0.037(2) 0.007(2) -0.031(3)
C22 0.146(6) 0.117(5) 0.040(2) -0.035(3) 0.005(3) -0.080(5)
C23 0.114(5) 0.090(4) 0.039(2) -0.007(3) -0.004(3) -0.048(4)
C24 0.169(8) 0.093(5) 0.050(3) -0.003(3) -0.014(4) -0.072(6)
C25 0.056(2) 0.051(2) 0.0431(18) -0.0221(16) -0.0030(16) -0.0110(18)
C26 0.082(3) 0.044(2) 0.0410(18) -0.0231(16) 0.0034(18) -0.0063(19)
C27 0.076(3) 0.055(2) 0.052(2) -0.0292(19) 0.002(2) -0.019(2)
C28 0.091(4) 0.0327(17) 0.055(2) -0.0196(16) -0.013(2) -0.0083(19)
C29 0.074(3) 0.0412(19) 0.057(2) -0.0292(18) -0.012(2) -0.0043(18)
C30 0.073(3) 0.050(2) 0.0442(19) -0.0221(16) -0.0045(18) -0.0172(19)
C31 0.101(4) 0.044(2) 0.068(3) -0.011(2) -0.033(3) -0.003(2)
C32 0.120(5) 0.053(3) 0.051(2) -0.008(2) -0.005(3) -0.030(3)
C33 0.127(5) 0.036(2) 0.058(3) -0.0056(19) -0.028(3) -0.021(2)
F13 0.0828(19) 0.0599(15) 0.0515(13) -0.0280(12) 0.0068(12) -0.0162(13)
F14 0.099(2) 0.0531(14) 0.086(2) -0.0447(15) -0.0244(17) -0.0002(15)
F15 0.109(3) 0.0642(17) 0.0546(14) -0.0144(13) 0.0150(15) -0.0405(17)
F16 0.089(2) 0.0483(13) 0.0641(15) -0.0260(12) 0.0109(14) -0.0222(13)
F17 0.113(3) 0.0579(15) 0.0592(15) -0.0320(13) 0.0069(16) -0.0088(16)
F18 0.105(3) 0.101(2) 0.0487(14) -0.0464(16) 0.0013(14) -0.0145(19)
F19 0.142(3) 0.0583(16) 0.0371(12) -0.0058(11) 0.0018(15) -0.0318(18)
F20 0.086(2) 0.0586(15) 0.0552(14) -0.0296(12) -0.0044(13) -0.0044(14)
F21 0.101(2) 0.0577(15) 0.0568(14) -0.0299(12) -0.0062(14) -0.0202(15)
F22 0.088(2) 0.0808(19) 0.0617(16) -0.0435(15) -0.0104(14) -0.0140(16)
F23 0.0718(18) 0.0487(13) 0.092(2) -0.0370(14) 0.0147(15) -0.0160(12)
F24 0.098(2) 0.0570(14) 0.0439(12) -0.0242(11) -0.0028(13) -0.0063(14)
O4 0.081(3) 0.0503(19) 0.081(2) -0.0089(18) -0.003(2) -0.0150(17)
O5 0.155(5) 0.092(3) 0.0447(18) -0.0340(19) 0.017(2) -0.066(3)
O6 0.127(4) 0.069(2) 0.091(3) -0.059(2) 0.043(3) -0.044(2)
N4 0.105(4) 0.046(2) 0.085(3) -0.034(2) -0.030(3) -0.005(2)
N5 0.185(7) 0.087(4) 0.046(2) -0.011(2) -0.010(3) -0.090(5)
N6 0.086(3) 0.122(4) 0.086(3) -0.087(3) 0.028(3) -0.046(3)
C34 0.073(3) 0.058(2) 0.0347(17) -0.0194(16) -0.0089(17) -0.015(2)
C35 0.123(4) 0.045(2) 0.0316(17) -0.0203(16) 0.009(2) -0.034(2)
C36 0.071(3) 0.063(2) 0.0346(17) -0.0184(17) 0.0015(17) -0.022(2)
C37 0.081(3) 0.0380(18) 0.0401(18) -0.0158(15) -0.0009(18) -0.0177(18)
C38 0.080(3) 0.0315(16) 0.0405(17) -0.0181(14) -0.0048(17) -0.0083(17)
C39 0.089(3) 0.0347(18) 0.047(2) -0.0163(16) -0.001(2) -0.0210(19)
C40 0.096(4) 0.0368(19) 0.048(2) -0.0206(16) -0.014(2) -0.013(2)
C41 0.091(3) 0.0334(18) 0.051(2) -0.0182(16) -0.008(2) -0.0207(19)
C42 0.089(3) 0.0341(18) 0.047(2) -0.0094(16) -0.007(2) -0.0203(19)
C43 0.064(3) 0.049(2) 0.059(2) -0.019(2) -0.005(2) -0.010(2)
C44 0.090(4) 0.043(2) 0.071(3) -0.032(2) -0.008(3) -0.015(2)
C45 0.098(4) 0.0388(18) 0.0341(16) -0.0185(14) 0.0007(18) -0.020(2)
C46 0.107(5) 0.034(2) 0.094(4) -0.004(2) -0.039(4) -0.028(3)
C47 0.114(4) 0.0207(16) 0.084(3) -0.021(2) -0.047(3) -0.001(2)
C48 0.095(4) 0.0271(18) 0.082(3) -0.001(2) -0.032(3) -0.014(2)
C49 0.099(4) 0.049(2) 0.0248(16) -0.0136(15) -0.0033(17) -0.030(2)
C50 0.085(3) 0.047(2) 0.046(2) -0.0187(17) -0.007(2) -0.021(2)
C51 0.082(3) 0.060(2) 0.050(2) -0.031(2) -0.006(2) -0.015(2)
C52 0.112(4) 0.065(3) 0.0295(18) -0.0141(18) 0.003(2) -0.039(3)
C53 0.082(3) 0.0418(19) 0.0402(19) -0.0143(15) -0.0054(18) -0.0229(19)
C54 0.105(4) 0.0387(19) 0.0338(18) -0.0123(15) 0.007(2) -0.016(2)
C55 0.096(5) 0.132(6) 0.049(3) 0.023(4) -0.033(3) -0.063(5)
C56 0.130(5) 0.068(3) 0.0269(19) -0.0126(18) -0.009(2) -0.053(3)
C57 0.146(6) 0.107(5) 0.033(2) -0.025(2) 0.008(3) -0.084(5)
C58 0.084(3) 0.046(2) 0.051(2) -0.0250(18) 0.016(2) -0.022(2)
C59 0.100(4) 0.0422(19) 0.0448(19) -0.0301(16) 0.006(2) -0.027(2)
C60 0.108(4) 0.078(3) 0.043(2) -0.039(2) 0.007(2) -0.035(3)
C61 0.085(3) 0.068(3) 0.061(2) -0.047(2) 0.013(2) -0.036(2)
C62 0.075(3) 0.045(2) 0.076(3) -0.034(2) 0.013(2) -0.019(2)
C63 0.064(3) 0.047(2) 0.0465(19) -0.0215(16) -0.0035(17) -0.0162(18)
C64 0.115(5) 0.133(6) 0.116(5) -0.113(5) 0.045(4) -0.064(4)
C65 0.065(3) 0.108(4) 0.087(3) -0.076(4) 0.009(3) -0.029(3)
C66 0.094(4) 0.058(3) 0.074(3) -0.041(3) 0.022(3) -0.027(3)
F25 0.097(2) 0.0429(12) 0.0524(13) -0.0170(10) -0.0016(13) -0.0225(13)
F26 0.121(3) 0.0389(12) 0.0637(15) -0.0307(11) 0.0015(15) -0.0168(14)
F27 0.120(3) 0.092(2) 0.0550(15) -0.0497(16) 0.0010(16) -0.035(2)
F28 0.0822(19) 0.0523(13) 0.0531(13) -0.0285(11) -0.0097(12) -0.0036(12)
F29 0.122(3) 0.0612(17) 0.0597(16) -0.0206(13) 0.0078(16) -0.0367(18)
F30 0.115(3) 0.0508(15) 0.095(2) -0.0112(16) -0.012(2) -0.0290(17)
F31 0.099(3) 0.0570(17) 0.115(3) -0.0457(19) -0.033(2) 0.0008(16)
F32 0.108(3) 0.0627(17) 0.076(2) -0.0427(16) -0.0173(19) -0.0068(17)
F33 0.129(3) 0.0481(13) 0.0511(14) -0.0202(11) 0.0034(15) -0.0245(16)
F34 0.137(3) 0.0623(17) 0.0572(16) -0.0117(14) -0.0092(18) -0.0299(19)
F35 0.114(3) 0.154(4) 0.076(2) -0.079(3) 0.023(2) -0.056(3)
F36 0.089(2) 0.092(2) 0.0692(18) -0.0510(17) -0.0097(15) -0.0070(18)
O9 0.198(7) 0.153(6) 0.063(3) -0.044(4) 0.027(4) -0.110(6)
O10 0.154(5) 0.092(3) 0.092(3) -0.069(3) 0.020(3) -0.047(3)
N9 0.161(6) 0.096(4) 0.039(2) -0.013(2) -0.015(3) -0.050(4)
N10 0.157(7) 0.098(4) 0.079(3) -0.051(3) -0.002(4) -0.040(4)
C67 0.078(3) 0.0352(17) 0.059(2) -0.0234(17) -0.011(2) -0.0114(18)
C68 0.058(3) 0.048(2) 0.064(3) -0.0231(19) -0.0085(19) -0.0098(18)
C69 0.084(3) 0.0454(19) 0.0413(19) -0.0193(16) 0.0042(18) -0.024(2)
C70 0.075(3) 0.050(2) 0.0421(19) -0.0266(17) 0.0028(18) -0.0186(19)
C71 0.067(3) 0.051(2) 0.0478(19) -0.0221(17) 0.0026(18) -0.0213(19)
C72 0.065(3) 0.046(2) 0.048(2) -0.0224(17) 0.0003(17) -0.0120(18)
C73 0.084(3) 0.041(2) 0.064(2) -0.0270(19) -0.016(2) -0.017(2)
C74 0.091(5) 0.060(3) 0.136(7) -0.044(4) -0.056(5) -0.004(3)
C75 0.088(4) 0.044(2) 0.129(6) -0.051(3) -0.050(4) 0.012(2)
C76 0.162(7) 0.0259(19) 0.067(3) -0.0032(19) -0.046(4) -0.031(3)
C77 0.098(5) 0.069(3) 0.080(4) -0.015(3) -0.030(3) -0.020(3)
C78 0.110(5) 0.057(3) 0.070(3) -0.032(2) -0.004(3) -0.027(3)
C79 0.119(6) 0.039(3) 0.266(14) -0.055(5) -0.115(8) 0.009(3)
C80 0.162(9) 0.044(3) 0.151(8) -0.033(4) -0.048(7) -0.018(4)
N8 0.156(7) 0.040(2) 0.142(6) -0.033(3) -0.035(5) -0.013(3)
C81 0.134(7) 0.047(3) 0.124(6) -0.008(3) -0.034(5) -0.041(4)
O8 0.259(10) 0.047(2) 0.192(8) -0.001(3) -0.126(8) -0.055(4)
C82 0.089(4) 0.051(2) 0.067(3) -0.036(2) 0.009(2) -0.021(2)
C83 0.110(4) 0.063(3) 0.039(2) -0.0318(19) 0.003(2) -0.020(3)
C84 0.117(5) 0.080(3) 0.038(2) -0.032(2) 0.002(2) -0.041(3)
C85 0.102(5) 0.128(6) 0.059(3) -0.058(4) 0.021(3) -0.067(4)
C86 0.116(5) 0.078(3) 0.052(2) -0.036(2) 0.003(3) -0.041(3)
C87 0.089(4) 0.055(2) 0.062(3) -0.035(2) -0.009(2) -0.016(2)
C88 0.205(10) 0.176(9) 0.030(2) -0.035(4) 0.023(4) -0.148(8)
C89 0.107(5) 0.078(3) 0.036(2) -0.010(2) -0.004(2) -0.030(3)
C90 0.167(8) 0.109(5) 0.042(3) -0.043(3) 0.020(3) -0.063(5)
C91 0.068(3) 0.0310(16) 0.0441(18) -0.0198(14) -0.0020(16) -0.0077(16)
C92 0.059(3) 0.0433(19) 0.050(2) -0.0169(16) 0.0028(17) -0.0043(17)
C93 0.066(3) 0.045(2) 0.049(2) -0.0210(17) 0.0007(18) -0.0094(18)
C94 0.078(3) 0.0427(19) 0.058(2) -0.0305(18) 0.007(2) -0.0110(19)
C95 0.089(3) 0.042(2) 0.055(2) -0.0312(18) 0.012(2) -0.017(2)
C96 0.091(3) 0.0347(17) 0.0362(17) -0.0163(14) 0.0066(18) -0.0152(18)
C97 0.082(4) 0.093(4) 0.073(3) -0.058(3) 0.027(3) -0.042(3)
C98 0.073(3) 0.092(4) 0.067(3) -0.055(3) -0.006(2) -0.008(3)
C99 0.127(5) 0.060(3) 0.059(3) -0.044(2) 0.022(3) -0.028(3)

loop_
_atom_type_symbol
_atom_type_description
_atom_type_scat_dispersion_real
_atom_type_scat_dispersion_imag
_atom_type_scat_source
C C 0.0181 0.0091 'International Tables Vol C Tables 4.2.6.8 and 6.1.1.4'
H H 0.0000 0.0000 'International Tables Vol C Tables 4.2.6.8 and 6.1.1.4'
F F 0.0727 0.0534 'International Tables Vol C Tables 4.2.6.8 and 6.1.1.4'
N N 0.0311 0.0180 'International Tables Vol C Tables 4.2.6.8 and 6.1.1.4'
O O 0.0492 0.0322 'International Tables Vol C Tables 4.2.6.8 and 6.1.1.4'

loop_
_exptl_crystal_face_index_h
_exptl_crystal_face_index_k
_exptl_crystal_face_index_l
_exptl_crystal_face_perp_dist
0 1 0 0.0976
0 -1 0 0.1459
-2 -1 -1 0.1903
2 1 1 0.1462
0 -1 -1 0.1737
0 1 1 0.1123
1 0 -2 0.1485
-1 0 2 0.1604
-1 0 -2 0.1696
1 0 2 0.1921

loop_
_geom_angle_atom_site_label_1
_geom_angle_atom_site_label_2
_geom_angle_atom_site_label_3
_geom_angle
_geom_angle_site_symmetry_1
_geom_angle_site_symmetry_3
_geom_angle_publ_flag
C22 O2 C24 103.0(8) . . ?
C31 O3 C33 107.5(5) . . ?
C23 N2 C24 105.8(7) . . ?
C33 N3 C32 105.9(6) . . ?
C2 C1 H1 121.5 . . ?
C6 C1 H1 121.5 . . ?
C6 C1 C2 116.9(4) . . ?
C1 C2 C7 119.0(4) . . ?
C3 C2 C1 121.3(4) . . ?
C3 C2 C7 119.6(4) . . ?
C2 C3 H3 121.0 . . ?
C4 C3 C2 118.0(4) . . ?
C4 C3 H3 121.0 . . ?
C3 C4 C5 122.3(4) . . ?
C3 C4 C25 120.0(4) . . ?
C5 C4 C25 117.6(4) . . ?
C4 C5 H5 120.6 . . ?
C6 C5 C4 118.8(4) . . ?
C6 C5 H5 120.6 . . ?
C1 C6 C16 116.8(4) . . ?
C5 C6 C1 122.5(4) . . ?
C5 C6 C16 120.5(4) . . ?
C8 C7 C2 125.8(6) . . ?
C8 C7 C12 113.2(5) . . ?
C12 C7 C2 121.0(5) . . ?
F1 C8 C9 114.5(7) . . ?
C7 C8 F1 117.9(5) . . ?
C7 C8 C9 127.2(7) . . ?
F4 C9 C8 119.6(8) . . ?
F4 C9 C10 121.9(5) . . ?
C8 C9 C10 118.4(7) . . ?
C11 C10 C9 114.2(5) . . ?
C11 C10 C13 122.4(8) . . ?
C13 C10 C9 123.3(7) . . ?
C10 C11 F3 120.5(5) . . ?
C10 C11 C12 126.1(8) . . ?
C12 C11 F3 113.1(7) . . ?
F2 C12 C7 120.9(5) . . ?
F2 C12 C11 118.7(6) . . ?
C11 C12 C7 120.3(7) . . ?
C10 C13 O1 123.6(5) . . ?
C10 C13 C14 128.4(5) . . ?
C14 C13 O1 108.0 . . ?
C13 O1 C15 108.0 . . ?
O1 C15 H15 126.0 . . ?
N1 C15 O1 108.0 . . ?
N1 C15 H15 126.0 . . ?
C14 N1 C15 108.0 . . ?
C13 C14 H14 126.0 . . ?
N1 C14 C13 108.0 . . ?
N1 C14 H14 126.0 . . ?
C17 C16 C6 121.8(5) . . ?
C17 C16 C21 114.3(5) . . ?
C21 C16 C6 123.8(5) . . ?
C16 C17 F5 120.5(5) . . ?
C18 C17 F5 111.8(5) . . ?
C18 C17 C16 127.7(6) . . ?
F6 C18 C17 127.8(6) . . ?
F6 C18 C19 113.2(5) . . ?
C17 C18 C19 118.3(5) . . ?
C18 C19 C20 115.2(5) . . ?
C18 C19 C22 122.7(6) . . ?
C22 C19 C20 122.0(7) . . ?
F7 C20 C19 118.9(5) . . ?
C21 C20 F7 120.4(6) . . ?
C21 C20 C19 120.6(6) . . ?
F8 C21 C16 117.6(4) . . ?
C20 C21 F8 118.6(5) . . ?
C20 C21 C16 123.7(6) . . ?
O2 C22 C19 120.4(7) . . ?
C23 C22 O2 105.6(6) . . ?
C23 C22 C19 134.0(8) . . ?
N2 C23 H23 121.2 . . ?
C22 C23 N2 117.6(8) . . ?
C22 C23 H23 121.2 . . ?
O2 C24 H24 126.3 . . ?
N2 C24 O2 107.5(8) . . ?
N2 C24 H24 126.3 . . ?
C26 C25 C4 121.2(4) . . ?
C30 C25 C4 123.6(4) . . ?
C30 C25 C26 115.1(4) . . ?
F9 C26 C25 119.8(4) . . ?
C27 C26 F9 115.4(4) . . ?
C27 C26 C25 124.7(4) . . ?
F10 C27 C26 119.7(4) . . ?
F10 C27 C28 121.1(4) . . ?
C26 C27 C28 119.2(4) . . ?
C29 C28 C27 115.4(4) . . ?
C29 C28 C31 120.0(5) . . ?
C31 C28 C27 124.5(5) . . ?
F11 C29 C30 114.7(4) . . ?
C28 C29 F11 120.6(4) . . ?
C28 C29 C30 124.5(4) . . ?
F12 C30 C25 121.9(4) . . ?
F12 C30 C29 117.2(4) . . ?
C25 C30 C29 120.9(4) . . ?
O3 C31 C28 120.7(6) . . ?
C32 C31 O3 106.1(5) . . ?
C32 C31 C28 133.2(6) . . ?
N3 C32 H32 124.3 . . ?
C31 C32 N3 111.4(6) . . ?
C31 C32 H32 124.3 . . ?
O3 C33 H33 125.4 . . ?
N3 C33 O3 109.1(5) . . ?
N3 C33 H33 125.4 . . ?
C46 O4 C48 112.6(6) . . ?
C57 O5 C55 104.6(7) . . ?
C64 O6 C66 110.3(5) . . ?
C48 N4 C47 106.0(5) . . ?
C57 N5 C56 102.2(6) . . ?
C66 N6 C65 104.4(6) . . ?
C35 C34 H34 119.7 . . ?
C39 C34 H34 119.7 . . ?
C39 C34 C35 120.7(4) . . ?
C34 C35 C49 119.6(4) . . ?
C36 C35 C34 118.9(4) . . ?
C36 C35 C49 121.5(4) . . ?
C35 C36 H36 119.3 . . ?
C37 C36 C35 121.4(4) . . ?
C37 C36 H36 119.3 . . ?
C36 C37 C38 118.5(4) . . ?
C36 C37 C58 121.3(4) . . ?
C38 C37 C58 120.1(4) . . ?
C37 C38 H38 118.6 . . ?
C37 C38 C39 122.7(4) . . ?
C39 C38 H38 118.6 . . ?
C34 C39 C38 117.6(4) . . ?
C34 C39 C40 121.2(4) . . ?
C38 C39 C40 120.9(4) . . ?
C41 C40 C39 125.6(4) . . ?
C41 C40 C45 113.4(4) . . ?
C45 C40 C39 120.9(5) . . ?
F16 C41 C40 120.2(3) . . ?
F16 C41 C42 117.2(4) . . ?
C40 C41 C42 122.6(4) . . ?
F15 C42 C41 115.9(5) . . ?
F15 C42 C43 123.0(4) . . ?
C43 C42 C41 121.1(5) . . ?
C42 C43 C46 115.9(5) . . ?
C44 C43 C42 117.4(4) . . ?
C44 C43 C46 126.5(5) . . ?
F14 C44 C43 117.5(4) . . ?
F14 C44 C45 124.3(5) . . ?
C45 C44 C43 118.0(5) . . ?
F13 C45 C40 119.0(4) . . ?
F13 C45 C44 113.2(4) . . ?
C44 C45 C40 127.2(4) . . ?
O4 C46 C43 121.7(6) . . ?
C47 C46 O4 105.0(4) . . ?
C47 C46 C43 133.3(7) . . ?
N4 C47 H47 123.7 . . ?
C46 C47 N4 112.6(6) . . ?
C46 C47 H47 123.7 . . ?
O4 C48 H48 128.2 . . ?
N4 C48 O4 103.7(5) . . ?
N4 C48 H48 128.2 . . ?
C50 C49 C35 123.0(5) . . ?
C54 C49 C35 123.3(4) . . ?
C54 C49 C50 113.6(4) . . ?
F17 C50 C51 117.0(4) . . ?
C49 C50 F17 119.8(4) . . ?
C49 C50 C51 122.9(4) . . ?
F18 C51 C50 115.7(4) . . ?
C52 C51 F18 122.5(4) . . ?
C52 C51 C50 121.7(5) . . ?
C51 C52 C53 118.0(4) . . ?
C51 C52 C55 116.9(6) . . ?
C53 C52 C55 125.1(6) . . ?
F19 C53 C52 123.9(4) . . ?
F19 C53 C54 118.4(4) . . ?
C52 C53 C54 117.6(4) . . ?
F20 C54 C53 114.0(4) . . ?
C49 C54 F20 119.3(4) . . ?
C49 C54 C53 125.9(4) . . ?
O5 C55 C52 118.6(9) . . ?
C56 C55 O5 103.9(5) . . ?
C56 C55 C52 137.5(9) . . ?
N5 C56 H56 120.4 . . ?
C55 C56 N5 119.2(7) . . ?
C55 C56 H56 120.4 . . ?
O5 C57 H57 125.2 . . ?
N5 C57 O5 109.5(6) . . ?
N5 C57 H57 125.2 . . ?
C59 C58 C37 124.5(4) . . ?
C59 C58 C63 113.5(4) . . ?
C63 C58 C37 121.9(5) . . ?
F21 C59 C58 119.3(3) . . ?
F21 C59 C60 119.0(4) . . ?
C58 C59 C60 121.5(4) . . ?
F22 C60 C59 115.9(5) . . ?
F22 C60 C61 121.1(4) . . ?
C61 C60 C59 123.1(5) . . ?
C60 C61 C62 117.2(4) . . ?
C60 C61 C64 123.0(6) . . ?
C62 C61 C64 119.8(6) . . ?
F23 C62 C61 117.6(4) . . ?
F23 C62 C63 123.6(5) . . ?
C63 C62 C61 118.8(4) . . ?
F24 C63 C58 119.2(4) . . ?
C62 C63 F24 114.6(4) . . ?
C62 C63 C58 126.0(5) . . ?
O6 C64 C61 125.1(7) . . ?
O6 C64 C65 106.8(4) . . ?
C65 C64 C61 128.1(8) . . ?
N6 C65 H65 123.9 . . ?
C64 C65 N6 112.3(7) . . ?
C64 C65 H65 123.9 . . ?
O6 C66 H66 126.9 . . ?
N6 C66 O6 106.3(5) . . ?
N6 C66 H66 126.9 . . ?
C88 O9 C90 109.1(8) . . ?
C97 O10 C99 112.9(6) . . ?
C89 N9 C90 107.4(6) . . ?
C99 N10 C98 105.3(6) . . ?
C68 C67 H67 120.5 . . ?
C68 C67 C72 119.1(4) . . ?
C72 C67 H67 120.5 . . ?
C67 C68 C69 120.9(5) . . ?
C67 C68 C82 119.5(4) . . ?
C69 C68 C82 119.6(4) . . ?
C68 C69 H69 120.6 . . ?
C68 C69 C70 118.9(4) . . ?
C70 C69 H69 120.6 . . ?
C69 C70 C91 117.7(4) . . ?
C71 C70 C69 121.3(4) . . ?
C71 C70 C91 120.9(4) . . ?
C70 C71 H71 120.4 . . ?
C70 C71 C72 119.2(4) . . ?
C72 C71 H71 120.4 . . ?
C67 C72 C73 120.0(4) . . ?
C71 C72 C67 120.3(4) . . ?
C71 C72 C73 119.7(4) . . ?
C74 C73 C72 122.9(6) . . ?
C74 C73 C78 115.2(6) . . ?
C78 C73 C72 121.9(4) . . ?
F32 C74 C73 120.2(6) . . ?
F32 C74 C75 119.6(7) . . ?
C73 C74 C75 120.1(9) . . ?
F31 C75 C74 112.2(8) . . ?
F31 C75 C76 125.0(5) . . ?
C74 C75 C76 122.8(7) . . ?
C77 C76 C75 113.7(5) . . ?
C77 C76 C79 128.8(7) . . ?
C79 C76 C75 117.4(6) . . ?
F30 C77 C76 115.0(6) . . ?
C78 C77 F30 118.6(8) . . ?
C78 C77 C76 126.4(8) . . ?
F29 C78 C73 117.7(5) . . ?
C77 C78 F29 120.2(7) . . ?
C77 C78 C73 121.6(6) . . ?
C76 C79 C80 123.2(5) . . ?
C76 C79 O8 128.8(5) . . ?
C80 C79 O8 108.0 . . ?
C79 C80 H80 126.0 . . ?
C79 C80 N8 108.0 . . ?
N8 C80 H80 126.0 . . ?
C80 N8 C81 108.0 . . ?
N8 C81 H81 126.0 . . ?
O8 C81 N8 108.0 . . ?
O8 C81 H81 126.0 . . ?
C81 O8 C79 108.0 . . ?
C83 C82 C68 121.2(5) . . ?
C83 C82 C87 116.8(5) . . ?
C87 C82 C68 121.9(4) . . ?
F36 C83 C82 120.1(4) . . ?
C84 C83 F36 114.6(5) . . ?
C84 C83 C82 125.2(6) . . ?
F35 C84 C83 125.3(6) . . ?
F35 C84 C85 113.1(5) . . ?
C83 C84 C85 121.4(6) . . ?
C84 C85 C86 112.3(5) . . ?
C84 C85 C88 130.4(8) . . ?
C88 C85 C86 117.3(9) . . ?
F34 C86 C85 116.6(5) . . ?
C87 C86 F34 117.1(5) . . ?
C87 C86 C85 126.3(6) . . ?
F33 C87 C82 118.4(4) . . ?
C86 C87 F33 123.7(5) . . ?
C86 C87 C82 117.8(5) . . ?
O9 C88 C85 130.0(10) . . ?
O9 C88 C89 107.5(5) . . ?
C89 C88 C85 122.4(10) . . ?
N9 C89 C88 109.8(8) . . ?
N9 C89 H89 125.1 . . ?
C88 C89 H89 125.1 . . ?
O9 C90 H90 126.9 . . ?
N9 C90 O9 106.2(7) . . ?
N9 C90 H90 126.9 . . ?
C92 C91 C70 120.8(4) . . ?
C92 C91 C96 116.1(4) . . ?
C96 C91 C70 123.1(4) . . ?
F28 C92 C91 120.1(4) . . ?
C93 C92 F28 114.6(4) . . ?
C93 C92 C91 125.3(4) . . ?
F27 C93 C94 119.2(4) . . ?
C92 C93 F27 121.8(4) . . ?
C92 C93 C94 118.9(4) . . ?
C95 C94 C93 113.5(4) . . ?
C95 C94 C97 126.7(5) . . ?
C97 C94 C93 119.5(5) . . ?
C94 C95 F26 119.7(4) . . ?
C94 C95 C96 127.8(4) . . ?
C96 C95 F26 112.1(4) . . ?
F25 C96 C91 120.7(4) . . ?
F25 C96 C95 121.2(4) . . ?
C91 C96 C95 118.1(4) . . ?
O10 C97 C94 128.9(6) . . ?
O10 C97 C98 103.1(5) . . ?
C98 C97 C94 127.6(6) . . ?
N10 C98 H98 123.9 . . ?
C97 C98 N10 112.1(6) . . ?
C97 C98 H98 123.9 . . ?
O10 C99 H99 126.9 . . ?
N10 C99 O10 106.3(5) . . ?
N10 C99 H99 126.9 . . ?

loop_
_geom_bond_atom_site_label_1
_geom_bond_atom_site_label_2
_geom_bond_distance
_geom_bond_site_symmetry_2
_geom_bond_publ_flag
F1 C8 1.362(9) . ?
F2 C12 1.328(8) . ?
F3 C11 1.435(11) . ?
F4 C9 1.283(9) . ?
F5 C17 1.383(8) . ?
F6 C18 1.269(7) . ?
F7 C20 1.398(8) . ?
F8 C21 1.344(7) . ?
F9 C26 1.363(5) . ?
F10 C27 1.323(6) . ?
F11 C29 1.395(5) . ?
F12 C30 1.348(6) . ?
O2 C22 1.397(12) . ?
O2 C24 1.403(8) . ?
O3 C31 1.362(8) . ?
O3 C33 1.398(6) . ?
N2 C23 1.279(9) . ?
N2 C24 1.290(13) . ?
N3 C32 1.410(7) . ?
N3 C33 1.270(10) . ?
C1 H1 0.9500 . ?
C1 C2 1.429(6) . ?
C1 C6 1.372(6) . ?
C2 C3 1.381(6) . ?
C2 C7 1.494(5) . ?
C3 H3 0.9500 . ?
C3 C4 1.371(6) . ?
C4 C5 1.380(6) . ?
C4 C25 1.538(6) . ?
C5 H5 0.9500 . ?
C5 C6 1.365(7) . ?
C6 C16 1.518(7) . ?
C7 C8 1.341(9) . ?
C7 C12 1.410(8) . ?
C8 C9 1.409(8) . ?
C9 C10 1.410(12) . ?
C10 C11 1.361(12) . ?
C10 C13 1.383(5) . ?
C11 C12 1.377(8) . ?
C13 O1 1.4200 . ?
C13 C14 1.4200 . ?
O1 C15 1.4200 . ?
C15 H15 0.9500 . ?
C15 N1 1.4200 . ?
N1 C14 1.4200 . ?
C14 H14 0.9500 . ?
C16 C17 1.370(7) . ?
C16 C21 1.421(7) . ?
C17 C18 1.354(7) . ?
C18 C19 1.407(10) . ?
C19 C20 1.528(9) . ?
C19 C22 1.474(8) . ?
C20 C21 1.292(7) . ?
C22 C23 1.188(11) . ?
C23 H23 0.9500 . ?
C24 H24 0.9500 . ?
C25 C26 1.402(6) . ?
C25 C30 1.350(6) . ?
C26 C27 1.357(6) . ?
C27 C28 1.441(7) . ?
C28 C29 1.327(8) . ?
C28 C31 1.437(7) . ?
C29 C30 1.414(6) . ?
C31 C32 1.283(9) . ?
C32 H32 0.9500 . ?
C33 H33 0.9500 . ?
F13 C45 1.369(5) . ?
F14 C44 1.282(6) . ?
F15 C42 1.339(6) . ?
F16 C41 1.362(6) . ?
F17 C50 1.373(6) . ?
F18 C51 1.336(6) . ?
F19 C53 1.322(6) . ?
F20 C54 1.381(6) . ?
F21 C59 1.356(6) . ?
F22 C60 1.295(7) . ?
F23 C62 1.337(6) . ?
F24 C63 1.362(5) . ?
O4 C46 1.302(9) . ?
O4 C48 1.360(6) . ?
O5 C55 1.441(11) . ?
O5 C57 1.410(6) . ?
O6 C64 1.262(10) . ?
O6 C66 1.388(6) . ?
N4 C47 1.365(5) . ?
N4 C48 1.325(10) . ?
N5 C56 1.398(6) . ?
N5 C57 1.284(12) . ?
N6 C65 1.359(6) . ?
N6 C66 1.317(9) . ?
C34 H34 0.9500 . ?
C34 C35 1.428(6) . ?
C34 C39 1.398(6) . ?
C35 C36 1.411(6) . ?
C35 C49 1.448(5) . ?
C36 H36 0.9500 . ?
C36 C37 1.376(6) . ?
C37 C38 1.405(5) . ?
C37 C58 1.458(6) . ?
C38 H38 0.9500 . ?
C38 C39 1.411(5) . ?
C39 C40 1.439(6) . ?
C40 C41 1.365(7) . ?
C40 C45 1.400(6) . ?
C41 C42 1.417(5) . ?
C42 C43 1.402(7) . ?
C43 C44 1.395(8) . ?
C43 C46 1.483(6) . ?
C44 C45 1.369(6) . ?
C46 C47 1.250(10) . ?
C47 H47 0.9500 . ?
C48 H48 0.9500 . ?
C49 C50 1.360(7) . ?
C49 C54 1.354(7) . ?
C50 C51 1.433(6) . ?
C51 C52 1.327(8) . ?
C52 C53 1.396(8) . ?
C52 C55 1.486(8) . ?
C53 C54 1.422(6) . ?
C55 C56 1.162(13) . ?
C56 H56 0.9500 . ?
C57 H57 0.9500 . ?
C58 C59 1.391(7) . ?
C58 C63 1.403(7) . ?
C59 C60 1.427(5) . ?
C60 C61 1.306(8) . ?
C61 C62 1.454(8) . ?
C61 C64 1.502(5) . ?
C62 C63 1.340(7) . ?
C64 C65 1.284(11) . ?
C65 H65 0.9500 . ?
C66 H66 0.9500 . ?
F25 C96 1.322(6) . ?
F26 C95 1.406(5) . ?
F27 C93 1.347(6) . ?
F28 C92 1.373(5) . ?
F29 C78 1.305(8) . ?
F30 C77 1.361(10) . ?
F31 C75 1.348(8) . ?
F32 C74 1.295(11) . ?
F33 C87 1.314(6) . ?
F34 C86 1.420(8) . ?
F35 C84 1.296(8) . ?
F36 C83 1.372(7) . ?
O9 C88 1.272(15) . ?
O9 C90 1.428(7) . ?
O10 C97 1.303(9) . ?
O10 C99 1.366(6) . ?
N9 C89 1.327(7) . ?
N9 C90 1.349(12) . ?
N10 C98 1.387(8) . ?
N10 C99 1.292(10) . ?
C67 H67 0.9500 . ?
C67 C68 1.366(6) . ?
C67 C72 1.399(6) . ?
C68 C69 1.374(7) . ?
C68 C82 1.527(7) . ?
C69 H69 0.9500 . ?
C69 C70 1.409(6) . ?
C70 C71 1.342(6) . ?
C70 C91 1.537(5) . ?
C71 H71 0.9500 . ?
C71 C72 1.392(6) . ?
C72 C73 1.494(6) . ?
C73 C74 1.404(10) . ?
C73 C78 1.473(9) . ?
C74 C75 1.423(9) . ?
C75 C76 1.424(12) . ?
C76 C77 1.387(12) . ?
C76 C79 1.399(5) . ?
C77 C78 1.299(9) . ?
C79 C80 1.4200 . ?
C79 O8 1.4200 . ?
C80 H80 0.9500 . ?
C80 N8 1.4200 . ?
N8 C81 1.4200 . ?
C81 H81 0.9500 . ?
C81 O8 1.4200 . ?
C82 C83 1.376(7) . ?
C82 C87 1.431(8) . ?
C83 C84 1.322(7) . ?
C84 C85 1.398(11) . ?
C85 C86 1.481(9) . ?
C85 C88 1.445(9) . ?
C86 C87 1.298(8) . ?
C88 C89 1.388(13) . ?
C89 H89 0.9500 . ?
C90 H90 0.9500 . ?
C91 C92 1.387(6) . ?
C91 C96 1.392(5) . ?
C92 C93 1.337(7) . ?
C93 C94 1.491(6) . ?
C94 C95 1.306(8) . ?
C94 C97 1.406(7) . ?
C95 C96 1.400(6) . ?
C97 C98 1.307(9) . ?
C98 H98 0.9500 . ?
C99 H99 0.9500 . ?

loop_
_geom_torsion_atom_site_label_1
_geom_torsion_atom_site_label_2
_geom_torsion_atom_site_label_3
_geom_torsion_atom_site_label_4
_geom_torsion
_geom_torsion_site_symmetry_1
_geom_torsion_site_symmetry_2
_geom_torsion_site_symmetry_3
_geom_torsion_site_symmetry_4
_geom_torsion_publ_flag
F1 C8 C9 F4 6.7(9) . . . . ?
F1 C8 C9 C10 -176.9(5) . . . . ?
F3 C11 C12 F2 -2.7(8) . . . . ?
F3 C11 C12 C7 -180.0(5) . . . . ?
F4 C9 C10 C11 177.1(6) . . . . ?
F4 C9 C10 C13 -2.6(10) . . . . ?
F5 C17 C18 F6 5.9(10) . . . . ?
F5 C17 C18 C19 175.7(5) . . . . ?
F6 C18 C19 C20 176.5(5) . . . . ?
F6 C18 C19 C22 -8.0(9) . . . . ?
F7 C20 C21 F8 -0.9(9) . . . . ?
F7 C20 C21 C16 -176.9(6) . . . . ?
F9 C26 C27 F10 3.0(7) . . . . ?
F9 C26 C27 C28 -179.5(4) . . . . ?
F10 C27 C28 C29 -178.4(5) . . . . ?
F10 C27 C28 C31 -2.6(8) . . . . ?
F11 C29 C30 F12 0.2(6) . . . . ?
F11 C29 C30 C25 178.1(4) . . . . ?
O2 C22 C23 N2 -7.2(10) . . . . ?
O3 C31 C32 N3 0.9(8) . . . . ?
C1 C2 C3 C4 2.9(8) . . . . ?
C1 C2 C7 C8 -37.4(9) . . . . ?
C1 C2 C7 C12 140.0(6) . . . . ?
C1 C6 C16 C17 48.1(8) . . . . ?
C1 C6 C16 C21 -132.5(6) . . . . ?
C2 C1 C6 C5 3.9(9) . . . . ?
C2 C1 C6 C16 179.7(5) . . . . ?
C2 C3 C4 C5 0.0(8) . . . . ?
C2 C3 C4 C25 -176.7(5) . . . . ?
C2 C7 C8 F1 -2.4(9) . . . . ?
C2 C7 C8 C9 -174.0(6) . . . . ?
C2 C7 C12 F2 -2.9(8) . . . . ?
C2 C7 C12 C11 174.3(5) . . . . ?
C3 C2 C7 C8 139.9(6) . . . . ?
C3 C2 C7 C12 -42.7(8) . . . . ?
C3 C4 C5 C6 -0.8(9) . . . . ?
C3 C4 C25 C26 -38.4(7) . . . . ?
C3 C4 C25 C30 140.1(5) . . . . ?
C4 C5 C6 C1 -1.2(9) . . . . ?
C4 C5 C6 C16 -176.8(5) . . . . ?
C4 C25 C26 F9 -4.1(7) . . . . ?
C4 C25 C26 C27 178.7(5) . . . . ?
C4 C25 C30 F12 -0.8(7) . . . . ?
C4 C25 C30 C29 -178.6(4) . . . . ?
C5 C4 C25 C26 144.8(5) . . . . ?
C5 C4 C25 C30 -36.6(7) . . . . ?
C5 C6 C16 C17 -136.1(6) . . . . ?
C5 C6 C16 C21 43.3(9) . . . . ?
C6 C1 C2 C3 -4.8(8) . . . . ?
C6 C1 C2 C7 172.5(5) . . . . ?
C6 C16 C17 F5 0.7(9) . . . . ?
C6 C16 C17 C18 179.5(6) . . . . ?
C6 C16 C21 F8 5.0(8) . . . . ?
C6 C16 C21 C20 -179.0(6) . . . . ?
C7 C2 C3 C4 -174.3(5) . . . . ?
C7 C8 C9 F4 178.5(6) . . . . ?
C7 C8 C9 C10 -5.1(10) . . . . ?
C8 C7 C12 F2 174.8(5) . . . . ?
C8 C7 C12 C11 -8.0(8) . . . . ?
C8 C9 C10 C11 0.8(9) . . . . ?
C8 C9 C10 C13 -178.9(6) . . . . ?
C9 C10 C11 F3 -175.8(5) . . . . ?
C9 C10 C11 C12 -1.1(10) . . . . ?
C9 C10 C13 O1 8.3(9) . . . . ?
C9 C10 C13 C14 -171.5(5) . . . . ?
C10 C11 C12 F2 -177.8(6) . . . . ?
C10 C11 C12 C7 5.0(10) . . . . ?
C10 C13 O1 C15 -179.8(6) . . . . ?
C10 C13 C14 N1 179.8(6) . . . . ?
C11 C10 C13 O1 -171.3(5) . . . . ?
C11 C10 C13 C14 8.9(9) . . . . ?
C12 C7 C8 F1 -180.0(5) . . . . ?
C12 C7 C8 C9 8.4(9) . . . . ?
C13 C10 C11 F3 3.9(10) . . . . ?
C13 C10 C11 C12 178.6(6) . . . . ?
C13 O1 C15 N1 0.0 . . . . ?
O1 C13 C14 N1 0.0 . . . . ?
O1 C15 N1 C14 0.0 . . . . ?
C15 N1 C14 C13 0.0 . . . . ?
C14 C13 O1 C15 0.0 . . . . ?
C16 C17 C18 F6 -173.0(6) . . . . ?
C16 C17 C18 C19 -3.2(11) . . . . ?
C17 C16 C21 F8 -175.6(5) . . . . ?
C17 C16 C21 C20 0.5(9) . . . . ?
C17 C18 C19 C20 5.2(9) . . . . ?
C17 C18 C19 C22 -179.3(6) . . . . ?
C18 C19 C20 F7 174.1(6) . . . . ?
C18 C19 C20 C21 -4.9(9) . . . . ?
C18 C19 C22 O2 176.5(6) . . . . ?
C18 C19 C22 C23 -6.0(13) . . . . ?
C19 C20 C21 F8 178.0(5) . . . . ?
C19 C20 C21 C16 2.0(10) . . . . ?
C19 C22 C23 N2 175.1(8) . . . . ?
C20 C19 C22 O2 -8.2(9) . . . . ?
C20 C19 C22 C23 169.2(8) . . . . ?
C21 C16 C17 F5 -178.8(5) . . . . ?
C21 C16 C17 C18 0.1(10) . . . . ?
C22 O2 C24 N2 -4.5(9) . . . . ?
C22 C19 C20 F7 -1.4(9) . . . . ?
C22 C19 C20 C21 179.6(6) . . . . ?
C23 N2 C24 O2 0.8(9) . . . . ?
C24 O2 C22 C19 -175.1(6) . . . . ?
C24 O2 C22 C23 6.8(8) . . . . ?
C24 N2 C23 C22 4.3(10) . . . . ?
C25 C4 C5 C6 175.9(5) . . . . ?
C25 C26 C27 F10 -179.8(5) . . . . ?
C25 C26 C27 C28 -2.2(8) . . . . ?
C26 C25 C30 F12 177.9(4) . . . . ?
C26 C25 C30 C29 0.1(7) . . . . ?
C26 C27 C28 C29 4.2(7) . . . . ?
C26 C27 C28 C31 179.9(5) . . . . ?
C27 C28 C29 F11 -179.9(4) . . . . ?
C27 C28 C29 C30 -4.3(8) . . . . ?
C27 C28 C31 O3 13.5(9) . . . . ?
C27 C28 C31 C32 -166.5(7) . . . . ?
C28 C29 C30 F12 -175.6(5) . . . . ?
C28 C29 C30 C25 2.3(8) . . . . ?
C28 C31 C32 N3 -179.1(7) . . . . ?
C29 C28 C31 O3 -171.0(5) . . . . ?
C29 C28 C31 C32 9.0(11) . . . . ?
C30 C25 C26 F9 177.2(4) . . . . ?
C30 C25 C26 C27 0.1(8) . . . . ?
C31 O3 C33 N3 0.2(8) . . . . ?
C31 C28 C29 F11 4.2(8) . . . . ?
C31 C28 C29 C30 179.8(5) . . . . ?
C32 N3 C33 O3 0.3(8) . . . . ?
C33 O3 C31 C28 179.3(6) . . . . ?
C33 O3 C31 C32 -0.7(7) . . . . ?
C33 N3 C32 C31 -0.8(9) . . . . ?
F14 C44 C45 F13 -8.5(8) . . . . ?
F14 C44 C45 C40 -179.4(5) . . . . ?
F15 C42 C43 C44 179.2(5) . . . . ?
F15 C42 C43 C46 -5.8(8) . . . . ?
F16 C41 C42 F15 0.2(7) . . . . ?
F16 C41 C42 C43 176.9(5) . . . . ?
F17 C50 C51 F18 5.3(7) . . . . ?
F17 C50 C51 C52 -177.5(5) . . . . ?
F18 C51 C52 C53 179.8(5) . . . . ?
F18 C51 C52 C55 1.1(8) . . . . ?
F19 C53 C54 F20 6.6(7) . . . . ?
F19 C53 C54 C49 176.4(5) . . . . ?
F21 C59 C60 F22 -2.5(7) . . . . ?
F21 C59 C60 C61 176.4(5) . . . . ?
F22 C60 C61 C62 176.0(5) . . . . ?
F22 C60 C61 C64 -5.2(9) . . . . ?
F23 C62 C63 F24 -1.5(7) . . . . ?
F23 C62 C63 C58 -176.6(5) . . . . ?
O4 C46 C47 N4 -1.1(7) . . . . ?
O5 C55 C56 N5 5.3(8) . . . . ?
O6 C64 C65 N6 0.1(8) . . . . ?
C34 C35 C36 C37 -0.4(9) . . . . ?
C34 C35 C49 C50 -46.6(8) . . . . ?
C34 C35 C49 C54 136.1(6) . . . . ?
C34 C39 C40 C41 -139.9(6) . . . . ?
C34 C39 C40 C45 43.7(8) . . . . ?
C35 C34 C39 C38 4.0(8) . . . . ?
C35 C34 C39 C40 178.8(6) . . . . ?
C35 C36 C37 C38 1.2(8) . . . . ?
C35 C36 C37 C58 179.5(6) . . . . ?
C35 C49 C50 F17 -3.9(8) . . . . ?
C35 C49 C50 C51 -177.1(5) . . . . ?
C35 C49 C54 F20 -8.8(8) . . . . ?
C35 C49 C54 C53 -178.1(5) . . . . ?
C36 C35 C49 C50 134.5(6) . . . . ?
C36 C35 C49 C54 -42.8(9) . . . . ?
C36 C37 C38 C39 0.6(8) . . . . ?
C36 C37 C58 C59 -142.3(5) . . . . ?
C36 C37 C58 C63 42.1(8) . . . . ?
C37 C38 C39 C34 -3.2(8) . . . . ?
C37 C38 C39 C40 -178.0(5) . . . . ?
C37 C58 C59 F21 9.7(8) . . . . ?
C37 C58 C59 C60 -176.0(5) . . . . ?
C37 C58 C63 F24 0.2(7) . . . . ?
C37 C58 C63 C62 175.1(5) . . . . ?
C38 C37 C58 C59 35.9(8) . . . . ?
C38 C37 C58 C63 -139.7(5) . . . . ?
C38 C39 C40 C41 34.7(9) . . . . ?
C38 C39 C40 C45 -141.6(5) . . . . ?
C39 C34 C35 C36 -2.3(9) . . . . ?
C39 C34 C35 C49 178.8(6) . . . . ?
C39 C40 C41 F16 7.7(8) . . . . ?
C39 C40 C41 C42 -173.4(5) . . . . ?
C39 C40 C45 F13 0.3(7) . . . . ?
C39 C40 C45 C44 170.8(5) . . . . ?
C40 C41 C42 F15 -178.8(5) . . . . ?
C40 C41 C42 C43 -2.0(8) . . . . ?
C41 C40 C45 F13 -176.4(4) . . . . ?
C41 C40 C45 C44 -5.9(8) . . . . ?
C41 C42 C43 C44 2.7(8) . . . . ?
C41 C42 C43 C46 177.7(5) . . . . ?
C42 C43 C44 F14 -178.9(5) . . . . ?
C42 C43 C44 C45 -4.8(8) . . . . ?
C42 C43 C46 O4 170.7(5) . . . . ?
C42 C43 C46 C47 -10.8(10) . . . . ?
C43 C44 C45 F13 177.9(4) . . . . ?
C43 C44 C45 C40 6.9(9) . . . . ?
C43 C46 C47 N4 -179.7(6) . . . . ?
C44 C43 C46 O4 -14.8(9) . . . . ?
C44 C43 C46 C47 163.7(7) . . . . ?
C45 C40 C41 F16 -175.7(4) . . . . ?
C45 C40 C41 C42 3.2(7) . . . . ?
C46 O4 C48 N4 2.4(7) . . . . ?
C46 C43 C44 F14 6.7(9) . . . . ?
C46 C43 C44 C45 -179.2(5) . . . . ?
C47 N4 C48 O4 -2.8(6) . . . . ?
C48 O4 C46 C43 178.0(5) . . . . ?
C48 O4 C46 C47 -0.8(7) . . . . ?
C48 N4 C47 C46 2.6(7) . . . . ?
C49 C35 C36 C37 178.5(6) . . . . ?
C49 C50 C51 F18 178.7(5) . . . . ?
C49 C50 C51 C52 -4.1(8) . . . . ?
C50 C49 C54 F20 173.7(5) . . . . ?
C50 C49 C54 C53 4.4(8) . . . . ?
C50 C51 C52 C53 2.8(8) . . . . ?
C50 C51 C52 C55 -175.9(5) . . . . ?
C51 C52 C53 F19 179.4(5) . . . . ?
C51 C52 C53 C54 1.6(8) . . . . ?
C51 C52 C55 O5 -169.3(5) . . . . ?
C51 C52 C55 C56 8.4(12) . . . . ?
C52 C53 C54 F20 -175.4(4) . . . . ?
C52 C53 C54 C49 -5.6(8) . . . . ?
C52 C55 C56 N5 -172.6(7) . . . . ?
C53 C52 C55 O5 12.0(9) . . . . ?
C53 C52 C55 C56 -170.3(8) . . . . ?
C54 C49 C50 F17 173.6(5) . . . . ?
C54 C49 C50 C51 0.4(7) . . . . ?
C55 O5 C57 N5 -4.6(7) . . . . ?
C55 C52 C53 F19 -1.9(9) . . . . ?
C55 C52 C53 C54 -179.8(6) . . . . ?
C56 N5 C57 O5 6.9(7) . . . . ?
C57 O5 C55 C52 177.9(5) . . . . ?
C57 O5 C55 C56 -0.4(7) . . . . ?
C57 N5 C56 C55 -8.3(9) . . . . ?
C58 C37 C38 C39 -177.7(5) . . . . ?
C58 C59 C60 F22 -176.8(5) . . . . ?
C58 C59 C60 C61 2.1(9) . . . . ?
C59 C58 C63 F24 -175.8(4) . . . . ?
C59 C58 C63 C62 -0.9(8) . . . . ?
C59 C60 C61 C62 -2.9(8) . . . . ?
C59 C60 C61 C64 176.0(5) . . . . ?
C60 C61 C62 F23 178.7(5) . . . . ?
C60 C61 C62 C63 1.8(8) . . . . ?
C60 C61 C64 O6 -9.5(10) . . . . ?
C60 C61 C64 C65 169.5(7) . . . . ?
C61 C62 C63 F24 175.2(4) . . . . ?
C61 C62 C63 C58 0.1(8) . . . . ?
C61 C64 C65 N6 -179.1(6) . . . . ?
C62 C61 C64 O6 169.3(6) . . . . ?
C62 C61 C64 C65 -11.7(10) . . . . ?
C63 C58 C59 F21 -174.3(4) . . . . ?
C63 C58 C59 C60 -0.1(7) . . . . ?
C64 O6 C66 N6 1.3(7) . . . . ?
C64 C61 C62 F23 -0.2(7) . . . . ?
C64 C61 C62 C63 -177.1(5) . . . . ?
C65 N6 C66 O6 -1.1(6) . . . . ?
C66 O6 C64 C61 178.4(6) . . . . ?
C66 O6 C64 C65 -0.8(7) . . . . ?
C66 N6 C65 C64 0.7(7) . . . . ?
F26 C95 C96 F25 -3.0(7) . . . . ?
F26 C95 C96 C91 178.3(4) . . . . ?
F27 C93 C94 C95 -178.4(5) . . . . ?
F27 C93 C94 C97 -4.3(7) . . . . ?
F28 C92 C93 F27 3.4(7) . . . . ?
F28 C92 C93 C94 179.8(4) . . . . ?
F30 C77 C78 F29 5.5(10) . . . . ?
F30 C77 C78 C73 177.5(5) . . . . ?
F31 C75 C76 C77 178.2(5) . . . . ?
F31 C75 C76 C79 0.8(9) . . . . ?
F32 C74 C75 F31 2.0(8) . . . . ?
F32 C74 C75 C76 -175.7(6) . . . . ?
F34 C86 C87 F33 -0.2(9) . . . . ?
F34 C86 C87 C82 -177.6(5) . . . . ?
F35 C84 C85 C86 177.9(5) . . . . ?
F35 C84 C85 C88 -1.3(10) . . . . ?
F36 C83 C84 F35 1.7(9) . . . . ?
F36 C83 C84 C85 177.6(5) . . . . ?
O9 C88 C89 N9 -0.1(9) . . . . ?
O10 C97 C98 N10 -5.8(8) . . . . ?
C67 C68 C69 C70 -1.3(8) . . . . ?
C67 C68 C82 C83 46.6(8) . . . . ?
C67 C68 C82 C87 -131.1(6) . . . . ?
C67 C72 C73 C74 -41.2(8) . . . . ?
C67 C72 C73 C78 141.0(5) . . . . ?
C68 C67 C72 C71 -7.3(8) . . . . ?
C68 C67 C72 C73 172.8(5) . . . . ?
C68 C69 C70 C71 -0.8(8) . . . . ?
C68 C69 C70 C91 174.2(5) . . . . ?
C68 C82 C83 F36 2.9(9) . . . . ?
C68 C82 C83 C84 179.9(6) . . . . ?
C68 C82 C87 F33 2.2(8) . . . . ?
C68 C82 C87 C86 179.7(5) . . . . ?
C69 C68 C82 C83 -135.7(6) . . . . ?
C69 C68 C82 C87 46.6(8) . . . . ?
C69 C70 C71 C72 -1.1(8) . . . . ?
C69 C70 C91 C92 144.4(5) . . . . ?
C69 C70 C91 C96 -35.8(7) . . . . ?
C70 C71 C72 C67 5.2(8) . . . . ?
C70 C71 C72 C73 -174.9(5) . . . . ?
C70 C91 C92 F28 -1.9(7) . . . . ?
C70 C91 C92 C93 179.5(5) . . . . ?
C70 C91 C96 F25 0.0(7) . . . . ?
C70 C91 C96 C95 178.7(4) . . . . ?
C71 C70 C91 C92 -40.5(7) . . . . ?
C71 C70 C91 C96 139.3(5) . . . . ?
C71 C72 C73 C74 138.9(5) . . . . ?
C71 C72 C73 C78 -39.0(8) . . . . ?
C72 C67 C68 C69 5.3(8) . . . . ?
C72 C67 C68 C82 -177.0(5) . . . . ?
C72 C73 C74 F32 -0.1(8) . . . . ?
C72 C73 C74 C75 -176.5(5) . . . . ?
C72 C73 C78 F29 -9.6(8) . . . . ?
C72 C73 C78 C77 178.2(6) . . . . ?
C73 C74 C75 F31 178.4(5) . . . . ?
C73 C74 C75 C76 0.7(9) . . . . ?
C74 C73 C78 F29 172.4(5) . . . . ?
C74 C73 C78 C77 0.2(9) . . . . ?
C74 C75 C76 C77 -4.4(9) . . . . ?
C74 C75 C76 C79 178.2(6) . . . . ?
C75 C76 C77 F30 -175.5(5) . . . . ?
C75 C76 C77 C78 6.5(10) . . . . ?
C75 C76 C79 C80 -174.1(5) . . . . ?
C75 C76 C79 O8 8.0(9) . . . . ?
C76 C77 C78 F29 -176.6(6) . . . . ?
C76 C77 C78 C73 -4.6(11) . . . . ?
C76 C79 C80 N8 -178.3(6) . . . . ?
C76 C79 O8 C81 178.2(7) . . . . ?
C77 C76 C79 C80 9.0(9) . . . . ?
C77 C76 C79 O8 -169.0(6) . . . . ?
C78 C73 C74 F32 177.9(5) . . . . ?
C78 C73 C74 C75 1.5(8) . . . . ?
C79 C76 C77 F30 1.6(10) . . . . ?
C79 C76 C77 C78 -176.4(7) . . . . ?
C79 C80 N8 C81 0.0 . . . . ?
C80 C79 O8 C81 0.0 . . . . ?
C80 N8 C81 O8 0.0 . . . . ?
N8 C81 O8 C79 0.0 . . . . ?
O8 C79 C80 N8 0.0 . . . . ?
C82 C68 C69 C70 -179.0(5) . . . . ?
C82 C83 C84 F35 -175.5(6) . . . . ?
C82 C83 C84 C85 0.4(11) . . . . ?
C83 C82 C87 F33 -175.6(5) . . . . ?
C83 C82 C87 C86 1.9(9) . . . . ?
C83 C84 C85 C86 1.5(9) . . . . ?
C83 C84 C85 C88 -177.7(7) . . . . ?
C84 C85 C86 F34 175.9(5) . . . . ?
C84 C85 C86 C87 -1.9(9) . . . . ?
C84 C85 C88 O9 173.7(8) . . . . ?
C84 C85 C88 C89 -8.7(12) . . . . ?
C85 C86 C87 F33 177.5(5) . . . . ?
C85 C86 C87 C82 0.1(10) . . . . ?
C85 C88 C89 N9 -178.1(7) . . . . ?
C86 C85 C88 O9 -5.4(11) . . . . ?
C86 C85 C88 C89 172.2(7) . . . . ?
C87 C82 C83 F36 -179.3(5) . . . . ?
C87 C82 C83 C84 -2.3(10) . . . . ?
C88 O9 C90 N9 0.6(10) . . . . ?
C88 C85 C86 F34 -4.8(8) . . . . ?
C88 C85 C86 C87 177.5(6) . . . . ?
C89 N9 C90 O9 -0.6(9) . . . . ?
C90 O9 C88 C85 177.6(8) . . . . ?
C90 O9 C88 C89 -0.3(9) . . . . ?
C90 N9 C89 C88 0.4(9) . . . . ?
C91 C70 C71 C72 -176.0(5) . . . . ?
C91 C92 C93 F27 -177.9(5) . . . . ?
C91 C92 C93 C94 -1.5(8) . . . . ?
C92 C91 C96 F25 179.8(4) . . . . ?
C92 C91 C96 C95 -1.5(7) . . . . ?
C92 C93 C94 C95 5.2(7) . . . . ?
C92 C93 C94 C97 179.2(5) . . . . ?
C93 C94 C95 F26 -179.3(4) . . . . ?
C93 C94 C95 C96 -7.8(8) . . . . ?
C93 C94 C97 O10 18.6(9) . . . . ?
C93 C94 C97 C98 -170.5(6) . . . . ?
C94 C95 C96 F25 -175.1(5) . . . . ?
C94 C95 C96 C91 6.2(8) . . . . ?
C94 C97 C98 N10 -178.5(6) . . . . ?
C95 C94 C97 O10 -168.2(6) . . . . ?
C95 C94 C97 C98 2.7(10) . . . . ?
C96 C91 C92 F28 178.3(4) . . . . ?
C96 C91 C92 C93 -0.4(7) . . . . ?
C97 O10 C99 N10 0.0(9) . . . . ?
C97 C94 C95 F26 7.1(9) . . . . ?
C97 C94 C95 C96 178.7(5) . . . . ?
C98 N10 C99 O10 -3.4(9) . . . . ?
C99 O10 C97 C94 176.2(6) . . . . ?
C99 O10 C97 C98 3.6(8) . . . . ?
C99 N10 C98 C97 6.0(9) . . . . ?

loop_
_twin_individual_id
_twin_individual_mass_fraction_refined
1 0.46(10)
2 0.54(10)

loop_
_exptl_oxdiff_crystal_face_indexfrac_h
_exptl_oxdiff_crystal_face_indexfrac_k
_exptl_oxdiff_crystal_face_indexfrac_l
_exptl_oxdiff_crystal_face_x
_exptl_oxdiff_crystal_face_y
_exptl_oxdiff_crystal_face_z
0.0011 1.0003 0.0003 -0.0693 0.0598 -0.0032
-0.0011 -1.0003 -0.0003 0.0693 -0.0598 0.0032
-2.0018 -0.9940 -0.9971 -0.0367 -0.0150 0.2784
2.0018 0.9940 0.9971 0.0367 0.0150 -0.2784
-0.0011 -1.0000 -1.0000 -0.0139 -0.0904 0.0047
0.0011 1.0000 1.0000 0.0139 0.0904 -0.0047
1.0003 -0.0026 -2.0008 -0.1548 -0.0988 -0.1339
-1.0003 0.0026 2.0008 0.1548 0.0988 0.1339
-1.0003 0.0035 -1.9979 -0.1777 -0.0235 0.1399
1.0003 -0.0035 1.9979 0.1777 0.0235 -0.1399

loop_
_smtbx_masks_void_nr
_smtbx_masks_void_average_x
_smtbx_masks_void_average_y
_smtbx_masks_void_average_z
_smtbx_masks_void_volume
_smtbx_masks_void_count_electrons
_smtbx_masks_void_content
1 -0.388 0.290 0.022 1880.1 860.9 '18 C4H8O2'
